data_4063647
loop_
_publ_author_name
'Novarino, Elena'
'Guerrero Rios, Itzel'
'van der Veer, Siebe'
'Meetsma, Auke'
'Hessen, Bart'
'Bouwkamp, Marco W.'

_publ_section_related_literature
;
;
_publ_section_title
;
 Catalyst Deactivation Reactions: The Role of Tertiary Amines Revisited
;
_journal_issue 1
_journal_name_full Organometallics
_journal_page_first 92
_journal_paper_doi 10.1021/om1007693
_journal_volume 30
_journal_year 2011
_chemical_compound_source 'see text'
_chemical_formula_moiety 'C28 H46 N O Zr, C24 B F20'
_chemical_formula_sum 'C52 H46 B F20 N O Zr'
_chemical_formula_weight 1182.95
_chemical_name_systematic ?
_space_group_IT_number 14
_symmetry_cell_setting monoclinic
_symmetry_Int_Tables_number 14
_symmetry_space_group_name_Hall '-P 2ybc'
_symmetry_space_group_name_H-M 'P 1 21/c 1'
_atom_sites_solution_hydrogens geom
_atom_sites_solution_primary heavy
_atom_sites_solution_secondary direct
_audit_creation_date '2008-01-14  12:00:18'
_audit_creation_method
;
 PLATON <TABLE ACC> option    (version ::  91007)
 SHELXL97-2 & Manual Editing
;
_audit_update_record
;
?

2010-06-04 # Formatted by publCIF
;
_cell_angle_alpha 90
_cell_angle_beta 96.143(3)
_cell_angle_gamma 90
_cell_formula_units_Z 4
_cell_length_a 10.744(2)
_cell_length_b 15.660(3)
_cell_length_c 29.067(5)
_cell_measurement_reflns_used 6400
_cell_measurement_temperature 100(1)
_cell_measurement_theta_max 24.07
_cell_measurement_theta_min 2.35
_cell_volume 4862.5(15)
_computing_cell_refinement 'SAINT-Plus (Bruker, 2007)'
_computing_data_collection 'SMART (Bruker, 2006)'
_computing_data_reduction SAINT-Plus
_computing_molecular_graphics
;
 PLATON (Spek, 2003)
 PLUTO (Meetsma, 2007)
;
_computing_publication_material 'PLATON (Spek, 2003)'
_computing_structure_refinement 'SHELXL-97 (Sheldrick, 1997)'
_computing_structure_solution
;
 DIRDIF-07 (Beurskens et al., 2007)
;
_diffrn_ambient_temperature 100(1)
_diffrn_detector_area_resol_mean 66.06
_diffrn_measured_fraction_theta_full 0.997
_diffrn_measured_fraction_theta_max 0.997
_diffrn_measurement_device_type
;
  Bruker Smart Apex; CCD area detector
;
_diffrn_measurement_method '\f and \w scans'
_diffrn_radiation_detector
;
  CCD area-detector
;
_diffrn_radiation_monochromator 'parallel mounted graphite'
_diffrn_radiation_source 'fine focus sealed Siemens Mo tube '
_diffrn_radiation_type MoK\a
_diffrn_radiation_wavelength 0.71073
_diffrn_reflns_av_R_equivalents 0.1296
_diffrn_reflns_av_sigmaI/netI 0.1264
_diffrn_reflns_limit_h_max 12
_diffrn_reflns_limit_h_min -12
_diffrn_reflns_limit_k_max 18
_diffrn_reflns_limit_k_min -18
_diffrn_reflns_limit_l_max 34
_diffrn_reflns_limit_l_min -34
_diffrn_reflns_number 33104
_diffrn_reflns_reduction_process
;
 Intensity data were corrected for Lorentz and polarization
  effects, decay and absorption and reduced to F~o~^2^
  using SAINT-Plus & SADABS (Bruker, 2007).
;
_diffrn_reflns_theta_full 25.00
_diffrn_reflns_theta_max 25.03
_diffrn_reflns_theta_min 2.35
_diffrn_standards_decay_% 0
_diffrn_standards_number 0
_exptl_absorpt_coefficient_mu 0.344
_exptl_absorpt_correction_T_max 0.9662
_exptl_absorpt_correction_T_min 0.8524
_exptl_absorpt_correction_type multi-scan
_exptl_absorpt_process_details '(SADABS, (Bruker, 2006))'
_exptl_crystal_colour yellow
_exptl_crystal_density_diffrn 1.616
_exptl_crystal_density_method 'not measured'
_exptl_crystal_description platelet
_exptl_crystal_F_000 2392
_exptl_crystal_size_max 0.43
_exptl_crystal_size_mid 0.29
_exptl_crystal_size_min 0.10
_refine_diff_density_max 1.279
_refine_diff_density_min -1.126
_refine_diff_density_rms 0.110
_refine_ls_extinction_method none
_refine_ls_goodness_of_fit_ref 1.044
_refine_ls_hydrogen_treatment constr
_refine_ls_matrix_type full
_refine_ls_number_parameters 736
_refine_ls_number_reflns 8577
_refine_ls_number_restraints 998
_refine_ls_restrained_S_all 1.008
_refine_ls_R_factor_all 0.1149
_refine_ls_R_factor_gt 0.0717
_refine_ls_shift/su_max 0.000
_refine_ls_shift/su_mean 0.000
_refine_ls_structure_factor_coef Fsqd
_refine_ls_weighting_details 'calc w=1/[\s^2^(Fo^2^)+(0.0836P)^2^+6.7706P] where P=(Fo^2^+2Fc^2^)/3'
_refine_ls_weighting_scheme calc
_refine_ls_wR_factor_gt 0.1760
_refine_ls_wR_factor_ref 0.1974
_reflns_number_gt 5557
_reflns_number_total 8577
_reflns_threshold_expression I>2\s(I)
_cod_data_source_file om1007693_si_001.cif
_cod_data_source_block DATNAM
_cod_original_sg_symbol_H-M 'P 21/c'
_cod_database_code 4063647
_vrn_publ_code_number_frames 1800
_vrn_publ_code_frame_time_sec 20.0
_vrn_publ_code_meas_time_hour 12.8

loop_
_symmetry_equiv_pos_site_id
_symmetry_equiv_pos_as_xyz
1 x,y,z
2 -x,1/2+y,1/2-z
3 -x,-y,-z
4 x,1/2-y,1/2+z

loop_
_atom_site_aniso_label
_atom_site_aniso_U_11
_atom_site_aniso_U_22
_atom_site_aniso_U_33
_atom_site_aniso_U_23
_atom_site_aniso_U_13
_atom_site_aniso_U_12
Zr1 0.0222(3) 0.0218(3) 0.0250(3) 0.0050(3) 0.0013(2) -0.0015(2)
O1 0.036(2) 0.019(2) 0.027(2) 0.0031(17) 0.0035(16) -0.0011(16)
N1 0.031(2) 0.030(3) 0.030(3) 0.007(2) 0.005(2) -0.001(2)
C111B 0.022(4) 0.039(5) 0.037(4) 0.007(4) -0.001(4) -0.004(4)
C112B 0.022(4) 0.035(4) 0.045(4) 0.005(4) 0.003(4) -0.008(4)
C113B 0.030(4) 0.039(4) 0.040(4) 0.013(4) 0.004(4) 0.001(4)
C114B 0.027(4) 0.043(5) 0.034(5) 0.005(4) 0.005(4) -0.003(4)
C115B 0.030(4) 0.033(4) 0.043(5) 0.008(4) 0.000(4) -0.001(4)
C11 0.020(2) 0.030(3) 0.046(3) 0.004(3) 0.005(2) 0.000(2)
C12 0.022(2) 0.046(3) 0.044(3) 0.022(3) 0.008(2) 0.006(2)
C116B 0.049(7) 0.060(9) 0.048(7) 0.016(6) 0.024(6) 0.002(7)
C13 0.022(3) 0.071(4) 0.029(3) -0.003(3) 0.003(2) -0.005(3)
C14 0.029(3) 0.034(3) 0.041(3) -0.008(3) 0.011(2) -0.008(2)
C117B 0.070(8) 0.043(7) 0.084(9) 0.001(7) 0.020(8) 0.005(7)
C15 0.022(2) 0.030(3) 0.027(3) 0.005(2) 0.005(2) 0.001(2)
C16 0.038(4) 0.042(4) 0.100(6) -0.027(4) 0.009(4) -0.010(3)
C118B 0.039(6) 0.072(8) 0.073(9) 0.048(7) -0.016(7) -0.013(7)
C17 0.045(4) 0.074(5) 0.094(6) 0.057(5) 0.031(4) 0.026(4)
C18 0.039(4) 0.201(11) 0.031(4) -0.022(5) 0.009(3) -0.012(5)
C119B 0.068(8) 0.105(10) 0.049(7) -0.035(8) 0.003(7) -0.010(8)
C19 0.089(6) 0.041(4) 0.106(7) -0.031(4) 0.054(5) -0.024(4)
C120B 0.063(8) 0.031(6) 0.077(10) 0.000(6) 0.000(7) -0.013(6)
C110 0.032(3) 0.084(6) 0.051(4) 0.035(4) 0.006(3) 0.018(4)
C121 0.069(4) 0.022(3) 0.031(3) 0.006(3) 0.005(3) -0.001(3)
C122 0.036(3) 0.026(3) 0.033(3) 0.011(3) 0.007(3) 0.004(2)
C123 0.031(3) 0.034(3) 0.027(3) 0.004(3) 0.007(2) 0.001(2)
C124 0.034(3) 0.032(3) 0.025(3) 0.004(3) 0.007(2) 0.005(2)
C125 0.034(3) 0.029(3) 0.042(3) 0.003(3) 0.005(3) 0.000(2)
C126 0.061(4) 0.031(3) 0.047(4) 0.002(3) 0.012(3) 0.003(3)
C127 0.057(4) 0.034(4) 0.036(4) 0.004(3) 0.010(3) 0.002(3)
C128 0.066(5) 0.068(6) 0.057(5) -0.002(4) 0.002(4) -0.008(4)
C111A 0.023(3) 0.042(5) 0.039(5) 0.012(4) 0.003(4) -0.004(4)
C112A 0.022(4) 0.042(4) 0.044(4) 0.000(4) 0.006(4) 0.000(4)
C113A 0.019(4) 0.031(4) 0.046(5) 0.010(4) -0.010(4) -0.016(4)
C114A 0.011(3) 0.047(5) 0.036(4) 0.009(4) 0.003(3) -0.013(4)
C115A 0.020(4) 0.028(4) 0.046(5) 0.004(4) 0.003(4) -0.003(4)
C116A 0.064(8) 0.079(10) 0.055(9) 0.022(8) 0.000(7) -0.028(9)
C117A 0.022(6) 0.086(10) 0.096(10) -0.044(8) 0.044(7) -0.025(7)
C118A 0.050(8) 0.041(7) 0.092(12) 0.021(8) 0.017(9) 0.016(7)
C119A 0.116(12) 0.061(11) 0.037(7) 0.012(8) 0.013(7) 0.007(10)
C120A 0.056(8) 0.023(6) 0.062(9) 0.004(6) -0.024(7) 0.000(6)
F22 0.0264(15) 0.0180(16) 0.0303(19) 0.0035(14) 0.0033(13) 0.0030(13)
F23 0.0202(15) 0.0327(19) 0.044(2) 0.0065(16) 0.0084(14) -0.0065(13)
F24 0.0153(15) 0.048(2) 0.068(3) 0.014(2) 0.0073(16) 0.0058(15)
F25 0.0273(16) 0.034(2) 0.059(2) 0.0162(18) 0.0072(16) 0.0135(15)
F26 0.0259(16) 0.0243(18) 0.046(2) 0.0097(16) 0.0111(14) 0.0016(13)
F28 0.0209(15) 0.035(2) 0.0263(18) -0.0014(15) 0.0019(13) -0.0065(13)
F29 0.044(2) 0.067(3) 0.028(2) 0.0075(19) 0.0076(16) -0.0167(19)
F210 0.051(2) 0.055(3) 0.048(2) 0.011(2) 0.0168(18) -0.0246(19)
F211 0.0339(18) 0.045(2) 0.045(2) -0.0040(18) 0.0056(16) -0.0223(16)
F212 0.0294(16) 0.0313(19) 0.0323(19) -0.0012(16) -0.0002(14) -0.0080(14)
F214 0.0391(18) 0.0232(18) 0.044(2) -0.0063(16) 0.0079(16) 0.0085(15)
F215 0.048(2) 0.046(2) 0.052(2) -0.027(2) 0.0105(18) 0.0020(18)
F216 0.0356(18) 0.079(3) 0.026(2) -0.010(2) 0.0052(15) -0.0019(19)
F217 0.0366(18) 0.062(3) 0.028(2) 0.0149(19) 0.0029(15) 0.0028(17)
F218 0.0295(16) 0.0281(18) 0.0323(19) 0.0014(15) 0.0049(14) 0.0000(14)
F220 0.0164(14) 0.0286(18) 0.0347(19) -0.0076(15) -0.0018(13) -0.0012(13)
F221 0.0199(15) 0.037(2) 0.050(2) -0.0016(17) 0.0035(14) 0.0093(14)
F222 0.0358(17) 0.0268(19) 0.037(2) -0.0025(16) 0.0060(15) 0.0130(14)
F223 0.0305(16) 0.0290(19) 0.0303(19) -0.0075(16) 0.0024(14) -0.0038(14)
F224 0.0166(14) 0.0322(19) 0.0305(19) -0.0032(15) -0.0019(12) 0.0016(13)
C21 0.019(2) 0.019(3) 0.024(3) -0.001(2) 0.004(2) 0.001(2)
C22 0.022(2) 0.020(3) 0.024(3) -0.001(2) 0.002(2) 0.004(2)
C23 0.018(2) 0.023(3) 0.028(3) 0.001(2) 0.007(2) 0.000(2)
C24 0.020(2) 0.034(3) 0.036(3) -0.002(3) 0.008(2) 0.002(2)
C25 0.028(3) 0.028(3) 0.035(3) 0.007(3) 0.011(2) 0.010(2)
C26 0.024(2) 0.020(3) 0.025(3) 0.005(2) 0.009(2) -0.001(2)
C27 0.015(2) 0.020(3) 0.026(3) 0.002(2) 0.006(2) 0.0041(19)
C28 0.016(2) 0.026(3) 0.026(3) -0.006(2) 0.004(2) -0.004(2)
C29 0.036(3) 0.033(3) 0.024(3) 0.004(3) 0.005(2) -0.005(2)
C210 0.036(3) 0.038(3) 0.034(3) 0.006(3) 0.011(2) -0.011(3)
C211 0.023(3) 0.028(3) 0.040(3) -0.003(3) 0.007(2) -0.009(2)
C212 0.028(3) 0.022(3) 0.029(3) 0.001(2) 0.006(2) 0.002(2)
C213 0.012(2) 0.025(3) 0.028(3) -0.003(2) 0.002(2) -0.003(2)
C214 0.023(2) 0.030(3) 0.029(3) -0.005(3) 0.004(2) 0.001(2)
C215 0.028(3) 0.042(3) 0.035(3) -0.014(3) 0.004(2) -0.001(3)
C216 0.025(3) 0.054(4) 0.021(3) -0.008(3) 0.007(2) -0.001(3)
C217 0.025(3) 0.046(3) 0.026(3) 0.005(3) 0.003(2) -0.002(3)
C218 0.013(2) 0.030(3) 0.027(3) -0.004(2) 0.002(2) -0.005(2)
C219 0.017(2) 0.018(3) 0.025(3) 0.005(2) 0.003(2) 0.0000(19)
C220 0.019(2) 0.022(3) 0.028(3) 0.000(2) 0.004(2) 0.000(2)
C221 0.018(2) 0.028(3) 0.034(3) 0.005(2) 0.004(2) 0.006(2)
C222 0.030(3) 0.017(3) 0.029(3) 0.001(2) 0.010(2) 0.005(2)
C223 0.024(2) 0.023(3) 0.021(3) 0.002(2) 0.006(2) -0.005(2)
C224 0.014(2) 0.021(3) 0.025(3) -0.001(2) 0.005(2) -0.001(2)
B2 0.014(2) 0.019(3) 0.028(3) -0.001(2) 0.002(2) -0.002(2)

loop_
_atom_site_label
_atom_site_type_symbol
_atom_site_thermal_displace_type
_atom_site_fract_x
_atom_site_fract_y
_atom_site_fract_z
_atom_site_occupancy
_atom_site_U_iso_or_equiv
Zr1 Zr Uani 0.06161(4) 0.20994(3) 0.16072(2) 1.000 0.0231(2)
O1 O Uani 0.0417(3) 0.3022(2) 0.09715(13) 1.000 0.0273(12)
N1 N Uani 0.0338(4) 0.1094(3) 0.10485(17) 1.000 0.0302(16)
C11 C Uani -0.1693(5) 0.1729(4) 0.1701(2) 1.000 0.0319(16)
C12 C Uani -0.1007(5) 0.1645(4) 0.2147(2) 1.000 0.0370(16)
C13 C Uani -0.0616(5) 0.2473(5) 0.2298(2) 1.000 0.0407(19)
C14 C Uani -0.0992(5) 0.3047(4) 0.1943(2) 1.000 0.0341(17)
C15 C Uani -0.1683(5) 0.2582(4) 0.1574(2) 1.000 0.0262(16)
C16 C Uani -0.2431(6) 0.1043(5) 0.1438(3) 1.000 0.060(3)
C17 C Uani -0.0940(7) 0.0861(5) 0.2441(3) 1.000 0.069(3)
C18 C Uani -0.0240(7) 0.2707(8) 0.2795(3) 1.000 0.090(4)
C19 C Uani -0.0964(8) 0.3997(5) 0.2010(3) 1.000 0.076(3)
C110 C Uani -0.2393(6) 0.2973(5) 0.1159(3) 1.000 0.056(3)
C111A C Uani 0.2905(6) 0.2573(5) 0.1549(2) 0.456(8) 0.035(3)
C111B C Uani 0.2961(5) 0.2333(3) 0.14431(16) 0.545(8) 0.033(3)
C112A C Uani 0.2947(9) 0.1675(5) 0.1570(3) 0.456(8) 0.036(2)
C112B C Uani 0.2902(6) 0.1513(3) 0.16434(18) 0.545(8) 0.034(2)
C113A C Uani 0.2647(8) 0.1425(4) 0.2010(3) 0.456(8) 0.033(3)
C113B C Uani 0.2669(5) 0.1618(4) 0.21099(19) 0.545(8) 0.036(2)
C114A C Uani 0.2420(7) 0.2168(4) 0.2261(2) 0.456(8) 0.031(2)
C114B C Uani 0.2584(5) 0.2503(4) 0.21978(17) 0.545(8) 0.035(3)
C115A C Uani 0.2579(8) 0.2878(4) 0.1976(3) 0.456(8) 0.031(3)
C115B C Uani 0.2765(4) 0.2945(3) 0.17858(17) 0.545(8) 0.036(3)
C116A C Uani 0.3162(10) 0.3109(7) 0.1143(3) 0.456(8) 0.067(5)
C116B C Uani 0.3192(7) 0.2521(5) 0.0952(2) 0.545(8) 0.051(4)
C117A C Uani 0.3167(10) 0.1088(7) 0.1180(4) 0.456(8) 0.065(5)
C117B C Uani 0.3025(9) 0.0675(4) 0.1399(3) 0.545(8) 0.065(5)
C118A C Uani 0.2492(12) 0.0525(6) 0.2170(4) 0.456(8) 0.060(5)
C118B C Uani 0.2501(9) 0.0912(5) 0.2448(3) 0.545(8) 0.063(4)
C119A C Uani 0.2159(13) 0.2201(7) 0.2757(3) 0.456(8) 0.071(6)
C119B C Uani 0.2378(10) 0.2906(5) 0.2653(2) 0.545(8) 0.074(5)
C120A C Uani 0.2518(10) 0.3796(5) 0.2115(4) 0.456(8) 0.049(4)
C120B C Uani 0.2785(8) 0.3899(3) 0.1727(3) 0.545(8) 0.058(5)
C121 C Uani 0.0487(6) 0.3945(4) 0.0976(2) 1.000 0.0407(19)
C122 C Uani -0.0220(5) 0.4244(4) 0.0528(2) 1.000 0.0314(17)
C123 C Uani 0.0175(5) 0.3565(4) 0.0199(2) 1.000 0.0304(17)
C124 C Uani 0.0205(5) 0.2758(4) 0.04896(19) 1.000 0.0301(17)
C125 C Uani 0.0430(5) 0.0729(4) 0.1436(2) 1.000 0.0349(17)
C126 C Uani 0.0395(7) -0.0224(4) 0.1519(3) 1.000 0.046(2)
C127 C Uani 0.0205(6) 0.0670(4) 0.0600(2) 1.000 0.042(2)
C128 C Uani -0.1127(7) 0.0605(6) 0.0384(3) 1.000 0.064(3)
H16 H Uiso -0.33166 0.10997 0.14847 1.000 0.0900
H16' H Uiso -0.21234 0.04826 0.15486 1.000 0.0900
H16" H Uiso -0.23351 0.10979 0.11076 1.000 0.0900
H17 H Uiso -0.16065 0.08768 0.26457 1.000 0.1040
H17' H Uiso -0.01246 0.08361 0.26266 1.000 0.1040
H17" H Uiso -0.10454 0.03542 0.22420 1.000 0.1040
H18 H Uiso 0.02022 0.32553 0.28096 1.000 0.1349
H18' H Uiso 0.03117 0.22642 0.29420 1.000 0.1349
H18" H Uiso -0.09898 0.27544 0.29584 1.000 0.1349
H19 H Uiso -0.13770 0.41439 0.22841 1.000 0.1130
H19' H Uiso -0.14022 0.42749 0.17372 1.000 0.1130
H19" H Uiso -0.00927 0.41936 0.20528 1.000 0.1130
H110 H Uiso -0.23064 0.26153 0.08872 1.000 0.0834
H110' H Uiso -0.20606 0.35442 0.11080 1.000 0.0834
H110" H Uiso -0.32795 0.30168 0.12072 1.000 0.0834
H121 H Uiso 0.13698 0.41356 0.09961 1.000 0.0487
H121' H Uiso 0.01019 0.41786 0.12436 1.000 0.0487
H122 H Uiso 0.00466 0.48215 0.04413 1.000 0.0377
H122' H Uiso -0.11362 0.42399 0.05438 1.000 0.0377
H123 H Uiso -0.04392 0.35155 -0.00789 1.000 0.0362
H123' H Uiso 0.10102 0.36925 0.01016 1.000 0.0362
H124 H Uiso -0.05996 0.24474 0.04316 1.000 0.0361
H124' H Uiso 0.08866 0.23761 0.04119 1.000 0.0361
H126 H Uiso -0.04134 -0.04524 0.13850 1.000 0.0691
H126' H Uiso 0.05048 -0.03377 0.18519 1.000 0.0691
H126" H Uiso 0.10704 -0.04993 0.13720 1.000 0.0691
H127 H Uiso 0.05611 0.00883 0.06369 1.000 0.0504
H127' H Uiso 0.06984 0.09877 0.03872 1.000 0.0504
H128 H Uiso -0.15938 0.02190 0.05676 1.000 0.0954
H128' H Uiso -0.11406 0.03819 0.00681 1.000 0.0954
H128" H Uiso -0.15154 0.11721 0.03741 1.000 0.0954
H1161 H Uiso 0.30482 0.37134 0.12165 0.456(8) 0.0991
H1161' H Uiso 0.25809 0.29517 0.08736 0.456(8) 0.0991
H1161" H Uiso 0.40241 0.30141 0.10746 0.456(8) 0.0991
H1162 H Uiso 0.28221 0.30744 0.08586 0.545(8) 0.0764
H1162' H Uiso 0.28096 0.20732 0.07481 0.545(8) 0.0764
H1162" H Uiso 0.40956 0.25376 0.09299 0.545(8) 0.0764
H1171 H Uiso 0.36686 0.05991 0.13009 0.456(8) 0.0976
H1171' H Uiso 0.36141 0.13958 0.09545 0.456(8) 0.0976
H1171" H Uiso 0.23609 0.08857 0.10294 0.456(8) 0.0976
H1172 H Uiso 0.31900 0.02191 0.16284 0.545(8) 0.0971
H1172' H Uiso 0.37192 0.07087 0.12069 0.545(8) 0.0971
H1172" H Uiso 0.22461 0.05523 0.12030 0.545(8) 0.0971
H1181 H Uiso 0.16566 0.03173 0.20535 0.456(8) 0.0906
H1181' H Uiso 0.25902 0.05075 0.25086 0.456(8) 0.0906
H1181" H Uiso 0.31279 0.01612 0.20511 0.456(8) 0.0906
H1182 H Uiso 0.18673 0.05097 0.23112 0.545(8) 0.0942
H1182' H Uiso 0.22290 0.11535 0.27319 0.545(8) 0.0942
H1182" H Uiso 0.32976 0.06112 0.25221 0.545(8) 0.0942
H1191 H Uiso 0.14087 0.18642 0.27956 0.456(8) 0.1067
H1191' H Uiso 0.20235 0.27949 0.28451 0.456(8) 0.1067
H1191" H Uiso 0.28744 0.19653 0.29536 0.456(8) 0.1067
H1192 H Uiso 0.25503 0.24850 0.29018 0.545(8) 0.1113
H1192' H Uiso 0.15084 0.30990 0.26435 0.545(8) 0.1113
H1192" H Uiso 0.29421 0.33946 0.27117 0.545(8) 0.1113
H1201 H Uiso 0.29638 0.41475 0.19066 0.456(8) 0.0736
H1201' H Uiso 0.29091 0.38647 0.24332 0.456(8) 0.0736
H1201" H Uiso 0.16411 0.39780 0.20962 0.456(8) 0.0736
H1202 H Uiso 0.30970 0.40390 0.14310 0.545(8) 0.0862
H1202' H Uiso 0.33347 0.41539 0.19804 0.545(8) 0.0862
H1202" H Uiso 0.19350 0.41250 0.17294 0.545(8) 0.0862
F22 F Uani 0.1696(3) 0.57686(19) 0.13769(10) 1.000 0.0249(10)
F23 F Uani -0.0781(3) 0.5867(2) 0.13093(11) 1.000 0.0319(10)
F24 F Uani -0.2008(3) 0.7244(2) 0.08926(14) 1.000 0.0436(13)
F25 F Uani -0.0639(3) 0.8538(2) 0.05696(13) 1.000 0.0399(11)
F26 F Uani 0.1834(3) 0.8496(2) 0.06683(12) 1.000 0.0315(10)
F28 F Uani 0.2988(3) 0.7329(2) 0.01180(10) 1.000 0.0275(10)
F29 F Uani 0.4229(3) 0.8374(3) -0.03998(12) 1.000 0.0461(14)
F210 F Uani 0.6194(3) 0.9323(3) -0.00116(13) 1.000 0.0505(14)
F211 F Uani 0.6889(3) 0.9203(2) 0.09223(12) 1.000 0.0412(11)
F212 F Uani 0.5680(3) 0.8192(2) 0.14442(12) 1.000 0.0313(10)
F214 F Uani 0.3238(3) 0.8567(2) 0.16147(12) 1.000 0.0352(11)
F215 F Uani 0.3677(3) 0.8808(3) 0.25288(13) 1.000 0.0483(12)
F216 F Uani 0.4327(3) 0.7473(3) 0.31063(12) 1.000 0.0467(13)
F217 F Uani 0.4464(3) 0.5866(3) 0.27393(11) 1.000 0.0422(13)
F218 F Uani 0.4166(3) 0.5619(2) 0.18386(11) 1.000 0.0299(10)
F220 F Uani 0.5982(2) 0.6384(2) 0.13046(11) 1.000 0.0269(10)
F221 F Uani 0.7038(3) 0.5019(2) 0.09697(12) 1.000 0.0357(11)
F222 F Uani 0.5658(3) 0.3912(2) 0.03910(11) 1.000 0.0331(11)
F223 F Uani 0.3192(3) 0.4269(2) 0.01308(11) 1.000 0.0300(10)
F224 F Uani 0.2126(2) 0.5639(2) 0.04411(11) 1.000 0.0268(10)
C21 C Uani 0.1923(4) 0.7106(3) 0.10140(18) 1.000 0.0205(16)
C22 C Uani 0.1161(5) 0.6478(3) 0.11729(19) 1.000 0.0220(16)
C23 C Uani -0.0133(4) 0.6508(3) 0.11415(19) 1.000 0.0227(16)
C24 C Uani -0.0750(5) 0.7205(4) 0.0937(2) 1.000 0.0296(16)
C25 C Uani -0.0049(5) 0.7850(4) 0.0779(2) 1.000 0.0298(17)
C26 C Uani 0.1239(5) 0.7802(3) 0.08254(19) 1.000 0.0225(16)
C27 C Uani 0.4230(4) 0.7715(3) 0.08113(19) 1.000 0.0201(16)
C28 C Uani 0.3959(4) 0.7791(3) 0.03401(19) 1.000 0.0225(16)
C29 C Uani 0.4577(5) 0.8317(4) 0.0057(2) 1.000 0.0309(17)
C210 C Uani 0.5572(5) 0.8797(4) 0.0251(2) 1.000 0.0355(17)
C211 C Uani 0.5901(5) 0.8745(4) 0.0722(2) 1.000 0.0301(17)
C212 C Uani 0.5249(5) 0.8210(4) 0.0989(2) 1.000 0.0261(17)
C213 C Uani 0.3736(4) 0.7088(3) 0.16735(19) 1.000 0.0217(16)
C214 C Uani 0.3581(5) 0.7872(4) 0.1880(2) 1.000 0.0273(16)
C215 C Uani 0.3781(5) 0.8014(4) 0.2352(2) 1.000 0.0350(17)
C216 C Uani 0.4114(5) 0.7342(4) 0.2643(2) 1.000 0.0330(19)
C217 C Uani 0.4211(5) 0.6543(4) 0.2460(2) 1.000 0.0323(17)
C218 C Uani 0.4036(4) 0.6429(4) 0.19846(19) 1.000 0.0233(16)
C219 C Uani 0.3982(4) 0.6090(3) 0.09018(18) 1.000 0.0200(16)
C220 C Uani 0.5250(4) 0.5876(3) 0.10147(19) 1.000 0.0229(16)
C221 C Uani 0.5818(4) 0.5159(4) 0.0848(2) 1.000 0.0266(16)
C222 C Uani 0.5126(5) 0.4616(3) 0.0557(2) 1.000 0.0248(17)
C223 C Uani 0.3880(5) 0.4790(3) 0.04297(19) 1.000 0.0224(16)
C224 C Uani 0.3345(4) 0.5513(3) 0.05999(18) 1.000 0.0198(16)
B2 B Uani 0.3466(5) 0.6997(4) 0.1097(2) 1.000 0.0204(16)

loop_
_atom_type_symbol
_atom_type_description
_atom_type_scat_dispersion_real
_atom_type_scat_dispersion_imag
_atom_type_scat_source
Zr Zr -2.9673 0.5597 'International Tables Vol C Tables 4.2.6.8 and 6.1.1.4'
O O 0.0106 0.0060 'International Tables Vol C Tables 4.2.6.8 and 6.1.1.4'
N N 0.0061 0.0033 'International Tables Vol C Tables 4.2.6.8 and 6.1.1.4'
F F 0.0171 0.0103 'International Tables Vol C Tables 4.2.6.8 and 6.1.1.4'
B B 0.0013 0.0007 'International Tables Vol C Tables 4.2.6.8 and 6.1.1.4'
H H 0.0000 0.0000 'International Tables Vol C Tables 4.2.6.8 and 6.1.1.4'
C C 0.0033 0.0016 'International Tables Vol C Tables 4.2.6.8 and 6.1.1.4'

loop_
_geom_angle_atom_site_label_1
_geom_angle_atom_site_label_2
_geom_angle_atom_site_label_3
_geom_angle
_geom_angle_publ_flag
O1 Zr1 N1 82.45(15) yes
O1 Zr1 C111B 77.28(13) yes
O1 Zr1 C112B 104.78(14) yes
O1 Zr1 C113B 128.21(15) yes
O1 Zr1 C114B 111.31(15) yes
O1 Zr1 C115B 81.42(13) yes
O1 Zr1 C11 102.36(15) yes
O1 Zr1 C12 130.06(15) yes
O1 Zr1 C13 117.55(18) yes
O1 Zr1 C14 86.24(16) yes
O1 Zr1 C15 77.45(15) yes
O1 Zr1 C125 115.11(17) yes
O1 Zr1 C111A 77.21(17) yes
O1 Zr1 C112A 97.6(2) yes
O1 Zr1 C113A 127.7(2) yes
O1 Zr1 C114A 123.87(17) yes
O1 Zr1 C115A 92.18(19) yes
N1 Zr1 C111B 91.26(15) yes
N1 Zr1 C112B 80.53(16) yes
N1 Zr1 C113B 103.82(17) yes
N1 Zr1 C114B 131.77(17) yes
N1 Zr1 C115B 122.13(15) yes
N1 Zr1 C11 82.25(17) yes
N1 Zr1 C12 101.53(18) yes
N1 Zr1 C13 132.55(19) yes
N1 Zr1 C14 129.65(17) yes
N1 Zr1 C15 97.19(17) yes
N1 Zr1 C125 32.68(19) yes
N1 Zr1 C111A 101.89(19) yes
N1 Zr1 C112A 81.2(2) yes
N1 Zr1 C113A 94.7(2) yes
N1 Zr1 C114A 126.35(19) yes
N1 Zr1 C115A 132.1(2) yes
C111B Zr1 C112B 31.23(15) yes
C111B Zr1 C113B 51.57(16) yes
C111B Zr1 C114B 51.24(15) yes
C111B Zr1 C115B 30.93(14) yes
C111B Zr1 C11 173.48(17) yes
C111B Zr1 C12 150.76(16) yes
C111B Zr1 C13 133.35(17) yes
C111B Zr1 C14 133.44(17) yes
C111B Zr1 C15 152.00(17) yes
C111B Zr1 C125 99.16(17) yes
C112B Zr1 C113B 31.35(17) yes
C112B Zr1 C114B 51.49(17) yes
C112B Zr1 C115B 51.37(15) yes
C112B Zr1 C11 145.44(18) yes
C112B Zr1 C12 125.08(17) yes
C112B Zr1 C13 127.21(17) yes
C112B Zr1 C14 149.48(17) yes
C112B Zr1 C15 176.49(18) yes
C112B Zr1 C125 74.31(18) yes
C113B Zr1 C114B 31.08(19) yes
C113B Zr1 C115B 51.29(17) yes
C113B Zr1 C11 129.40(18) yes
C113B Zr1 C12 99.53(18) yes
C113B Zr1 C13 95.87(18) yes
C113B Zr1 C14 121.19(18) yes
C113B Zr1 C15 148.36(18) yes
C113B Zr1 C125 84.1(2) yes
C114B Zr1 C115B 30.86(16) yes
C114B Zr1 C11 133.72(17) yes
C114B Zr1 C12 102.53(17) yes
C114B Zr1 C13 83.25(17) yes
C114B Zr1 C14 98.01(18) yes
C114B Zr1 C15 130.48(18) yes
C114B Zr1 C125 115.1(2) yes
C115B Zr1 C11 155.59(17) yes
C115B Zr1 C12 130.52(17) yes
C115B Zr1 C13 103.95(18) yes
C115B Zr1 C14 104.17(17) yes
C115B Zr1 C15 132.01(17) yes
C115B Zr1 C125 125.66(17) yes
C11 Zr1 C12 32.12(18) yes
C11 Zr1 C13 52.68(19) yes
C11 Zr1 C14 52.71(19) yes
C11 Zr1 C15 31.13(19) yes
C11 Zr1 C125 75.0(2) yes
C111A Zr1 C11 175.7(2) yes
C112A Zr1 C11 152.0(2) yes
C113A Zr1 C11 129.2(2) yes
C114A Zr1 C11 126.0(2) yes
C115A Zr1 C11 144.6(2) yes
C12 Zr1 C13 31.9(2) yes
C12 Zr1 C14 52.78(19) yes
C12 Zr1 C15 52.62(19) yes
C12 Zr1 C125 79.5(2) yes
C111A Zr1 C12 146.14(18) yes
C112A Zr1 C12 132.3(2) yes
C113A Zr1 C12 101.8(2) yes
C114A Zr1 C12 93.9(2) yes
C115A Zr1 C12 117.2(2) yes
C13 Zr1 C14 31.5(2) yes
C13 Zr1 C15 52.73(18) yes
C13 Zr1 C125 110.7(2) yes
C111A Zr1 C13 123.6(2) yes
C112A Zr1 C13 131.6(2) yes
C113A Zr1 C13 102.6(2) yes
C114A Zr1 C13 79.9(2) yes
C115A Zr1 C13 92.0(2) yes
C14 Zr1 C15 32.54(18) yes
C14 Zr1 C125 127.1(2) yes
C111A Zr1 C14 123.0(2) yes
C112A Zr1 C14 149.1(2) yes
C113A Zr1 C14 129.6(2) yes
C114A Zr1 C14 100.4(2) yes
C115A Zr1 C14 97.1(2) yes
C15 Zr1 C125 102.3(2) yes
C111A Zr1 C15 145.8(2) yes
C112A Zr1 C15 175.0(2) yes
C113A Zr1 C15 153.6(2) yes
C114A Zr1 C15 131.4(2) yes
C115A Zr1 C15 128.2(2) yes
C111A Zr1 C125 109.1(2) yes
C112A Zr1 C125 78.9(2) yes
C113A Zr1 C125 75.9(2) yes
C114A Zr1 C125 104.5(2) yes
C115A Zr1 C125 127.3(2) yes
C111A Zr1 C112A 31.5(2) yes
C111A Zr1 C113A 52.2(2) yes
C111A Zr1 C114A 52.4(2) yes
C111A Zr1 C115A 31.7(2) yes
C112A Zr1 C113A 31.5(3) yes
C112A Zr1 C114A 52.3(2) yes
C112A Zr1 C115A 52.3(2) yes
C113A Zr1 C114A 31.7(2) yes
C113A Zr1 C115A 52.4(2) yes
C114A Zr1 C115A 31.8(2) yes
Zr1 O1 C121 127.6(3) yes
Zr1 O1 C124 125.3(3) yes
C121 O1 C124 107.2(4) yes
Zr1 N1 C125 71.4(4) yes
Zr1 N1 C127 162.6(4) yes
C125 N1 C127 125.8(5) yes
Zr1 C111A C116A 117.9(5) yes
C112A C111A C115A 108.1(6) no
C112A C111A C116A 125.9(7) no
C115A C111A C116A 126.0(7) no
Zr1 C111A C112A 74.8(5) yes
Zr1 C111A C115A 73.3(4) yes
C112B C111B C116B 126.0(5) no
Zr1 C111B C112B 73.4(3) yes
Zr1 C111B C115B 75.5(3) yes
Zr1 C111B C116B 117.2(4) yes
C112B C111B C115B 108.0(4) no
C115B C111B C116B 126.0(5) no
Zr1 C112A C111A 73.8(5) yes
Zr1 C112A C117A 114.7(6) yes
C111A C112A C113A 107.9(7) no
Zr1 C112A C113A 73.7(5) yes
C113A C112A C117A 126.0(7) no
C111A C112A C117A 126.0(8) no
Zr1 C112B C113B 74.7(3) yes
Zr1 C112B C117B 114.7(5) yes
C111B C112B C117B 126.0(5) no
C113B C112B C117B 126.0(5) no
C111B C112B C113B 108.0(4) no
Zr1 C112B C111B 75.4(3) yes
Zr1 C113A C112A 74.9(5) yes
Zr1 C113A C114A 73.3(4) yes
Zr1 C113A C118A 114.1(7) yes
C112A C113A C114A 108.1(6) no
C112A C113A C118A 126.0(8) no
C114A C113A C118A 125.8(8) no
Zr1 C113B C112B 74.0(3) yes
Zr1 C113B C118B 115.0(5) yes
C112B C113B C114B 108.0(5) no
C112B C113B C118B 126.0(6) no
C114B C113B C118B 126.0(5) no
Zr1 C113B C114B 75.7(3) yes
C113A C114A C119A 126.0(7) no
C115A C114A C119A 125.9(7) no
Zr1 C114A C113A 75.0(4) yes
Zr1 C114A C115A 74.2(4) yes
Zr1 C114A C119A 120.6(7) yes
C113A C114A C115A 108.0(6) no
Zr1 C114B C113B 73.3(3) yes
Zr1 C114B C115B 75.0(3) yes
C113B C114B C119B 126.1(5) no
Zr1 C114B C119B 119.2(5) yes
C113B C114B C115B 108.0(5) no
C115B C114B C119B 125.9(6) no
Zr1 C115A C111A 75.0(4) yes
C114A C115A C120A 126.0(8) no
Zr1 C115A C120A 120.7(6) yes
C111A C115A C114A 107.9(6) no
Zr1 C115A C114A 74.0(4) yes
C111A C115A C120A 125.9(8) no
Zr1 C115B C114B 74.2(3) yes
Zr1 C115B C120B 119.6(4) yes
Zr1 C115B C111B 73.6(3) yes
C111B C115B C120B 126.0(5) no
C114B C115B C120B 126.0(5) no
C111B C115B C114B 108.0(4) no
C15 C11 C16 125.1(6) no
C12 C11 C16 126.3(6) no
Zr1 C11 C12 73.1(3) yes
Zr1 C11 C15 73.8(3) yes
Zr1 C11 C16 124.6(4) yes
C12 C11 C15 108.2(5) no
Zr1 C12 C11 74.8(3) yes
C11 C12 C13 107.7(5) no
Zr1 C12 C13 74.8(3) yes
Zr1 C12 C17 125.7(4) yes
C11 C12 C17 125.8(6) no
C13 C12 C17 125.5(6) no
Zr1 C13 C14 72.8(3) yes
Zr1 C13 C12 73.3(3) yes
C12 C13 C18 124.1(7) no
Zr1 C13 C18 133.9(4) yes
C12 C13 C14 107.9(5) no
C14 C13 C18 125.5(8) no
C13 C14 C15 108.1(6) no
Zr1 C14 C13 75.7(3) yes
Zr1 C14 C15 74.7(3) yes
Zr1 C14 C19 128.5(5) yes
C13 C14 C19 122.9(6) no
C15 C14 C19 127.0(6) no
C11 C15 C110 126.5(6) no
Zr1 C15 C11 75.1(3) yes
Zr1 C15 C14 72.8(3) yes
Zr1 C15 C110 123.9(4) yes
C11 C15 C14 107.9(5) no
C14 C15 C110 125.2(6) no
C111A C116A H1161" 109.00 no
H1161' C116A H1161" 110.00 no
C111A C116A H1161' 109.00 no
C111A C116A H1161 109.00 no
H1161 C116A H1161" 109.00 no
H1161 C116A H1161' 109.00 no
C111B C116B H1162" 109.00 no
C111B C116B H1162 109.00 no
C111B C116B H1162' 109.00 no
H1162' C116B H1162" 109.00 no
H1162 C116B H1162' 110.00 no
H1162 C116B H1162" 109.00 no
C112A C117A H1171 109.00 no
C112A C117A H1171' 109.00 no
C112A C117A H1171" 109.00 no
H1171 C117A H1171' 110.00 no
H1171 C117A H1171" 109.00 no
H1171' C117A H1171" 109.00 no
C112B C117B H1172' 109.00 no
H1172 C117B H1172" 110.00 no
C112B C117B H1172" 109.00 no
H1172 C117B H1172' 109.00 no
C112B C117B H1172 109.00 no
H1172' C117B H1172" 110.00 no
C113A C118A H1181 109.00 no
C113A C118A H1181" 109.00 no
H1181 C118A H1181' 110.00 no
C113A C118A H1181' 110.00 no
H1181 C118A H1181" 109.00 no
H1181' C118A H1181" 110.00 no
C11 C16 H16" 109.00 no
H16' C16 H16" 109.00 no
H16 C16 H16' 110.00 no
H16 C16 H16" 109.00 no
C11 C16 H16 109.00 no
C11 C16 H16' 110.00 no
H1182' C118B H1182" 109.00 no
H1182 C118B H1182' 109.00 no
H1182 C118B H1182" 109.00 no
C113B C118B H1182" 110.00 no
C113B C118B H1182 110.00 no
C113B C118B H1182' 110.00 no
C12 C17 H17" 109.00 no
H17 C17 H17' 110.00 no
H17 C17 H17" 109.00 no
H17' C17 H17" 109.00 no
C12 C17 H17' 109.00 no
C12 C17 H17 109.00 no
H1191 C119A H1191" 110.00 no
H1191' C119A H1191" 110.00 no
C114A C119A H1191 109.00 no
C114A C119A H1191' 109.00 no
C114A C119A H1191" 109.00 no
H1191 C119A H1191' 110.00 no
C13 C18 H18' 110.00 no
C13 C18 H18" 109.00 no
C13 C18 H18 110.00 no
H18 C18 H18" 109.00 no
H18' C18 H18" 109.00 no
H18 C18 H18' 109.00 no
C114B C119B H1192 109.00 no
H1192' C119B H1192" 110.00 no
C114B C119B H1192" 110.00 no
H1192 C119B H1192" 109.00 no
H1192 C119B H1192' 109.00 no
C114B C119B H1192' 110.00 no
C14 C19 H19 109.00 no
H19 C19 H19' 109.00 no
H19' C19 H19" 109.00 no
H19 C19 H19" 109.00 no
C14 C19 H19' 110.00 no
C14 C19 H19" 109.00 no
C115A C120A H1201' 109.00 no
H1201 C120A H1201" 109.00 no
C115A C120A H1201" 110.00 no
C115A C120A H1201 110.00 no
H1201' C120A H1201" 109.00 no
H1201 C120A H1201' 109.00 no
C115B C120B H1202 109.00 no
H1202' C120B H1202" 110.00 no
C115B C120B H1202" 109.00 no
H1202 C120B H1202' 109.00 no
C115B C120B H1202' 110.00 no
H1202 C120B H1202" 109.00 no
O1 C121 C122 106.3(5) yes
C121 C122 C123 100.2(5) no
C122 C123 C124 102.9(5) no
O1 C124 C123 106.9(5) yes
Zr1 C125 N1 75.9(4) yes
Zr1 C125 C126 157.9(5) yes
N1 C125 C126 126.2(6) yes
N1 C127 C128 113.7(6) yes
C15 C110 H110" 110.00 no
C15 C110 H110' 110.00 no
H110' C110 H110" 109.00 no
H110' C110 H110 109.00 no
C15 C110 H110 109.00 no
H110" C110 H110 109.00 no
H121' C121 H121 109.00 no
C22 C21 B2 119.6(4) yes
O1 C121 H121' 111.00 no
O1 C121 H121 110.00 no
C122 C121 H121' 110.00 no
C122 C121 H121 110.00 no
C22 C21 C26 112.3(4) no
C26 C21 B2 127.9(4) yes
C123 C122 H122' 112.00 no
C123 C122 H122 112.00 no
H122' C122 H122 110.00 no
C21 C22 C23 125.3(5) no
F22 C22 C23 115.6(4) yes
C121 C122 H122' 112.00 no
C121 C122 H122 112.00 no
F22 C22 C21 119.2(5) yes
C124 C123 H123' 111.00 no
C124 C123 H123 111.00 no
H123' C123 H123 109.00 no
C122 C123 H123 111.00 no
C122 C123 H123' 111.00 no
F23 C23 C22 120.5(4) yes
F23 C23 C24 120.3(4) yes
C22 C23 C24 119.3(5) no
O1 C124 H124 110.00 no
C123 C124 H124' 110.00 no
C123 C124 H124 110.00 no
H124' C124 H124 109.00 no
F24 C24 C23 120.6(5) yes
F24 C24 C25 121.2(5) yes
O1 C124 H124' 110.00 no
C23 C24 C25 118.2(5) no
C24 C25 C26 120.7(5) no
F25 C25 C26 120.1(5) yes
F25 C25 C24 119.2(5) yes
C125 C126 H126" 109.00 no
C125 C126 H126' 110.00 no
F26 C26 C21 120.6(5) yes
C125 C126 H126 109.00 no
H126' C126 H126" 110.00 no
H126' C126 H126 110.00 no
H126" C126 H126 109.00 no
F26 C26 C25 115.2(5) yes
C21 C26 C25 124.3(5) no
N1 C127 H127' 109.00 no
C128 C127 H127 109.00 no
N1 C127 H127 109.00 no
C128 C127 H127' 109.00 no
C28 C27 C212 113.3(5) no
C28 C27 B2 119.5(4) yes
C212 C27 B2 126.9(5) yes
H127' C127 H127 108.00 no
H128' C128 H128 109.00 no
H128" C128 H128 110.00 no
C127 C128 H128' 109.00 no
C127 C128 H128" 110.00 no
C127 C128 H128 110.00 no
H128' C128 H128" 109.00 no
F28 C28 C27 119.5(4) yes
F28 C28 C29 115.0(5) yes
C27 C28 C29 125.5(5) no
F29 C29 C28 121.8(5) yes
F29 C29 C210 119.4(5) yes
C28 C29 C210 118.8(5) no
F210 C210 C29 120.8(5) yes
F210 C210 C211 120.6(5) yes
C29 C210 C211 118.7(5) no
F211 C211 C210 120.0(5) yes
F211 C211 C212 119.9(5) yes
C210 C211 C212 120.1(5) no
F212 C212 C27 121.5(5) yes
F212 C212 C211 114.9(5) yes
C27 C212 C211 123.6(5) no
C214 C213 C218 114.1(5) no
C214 C213 B2 119.5(5) yes
C218 C213 B2 126.3(5) yes
F214 C214 C213 120.1(5) yes
F214 C214 C215 115.9(5) yes
C213 C214 C215 124.0(6) no
F215 C215 C214 120.9(5) yes
F215 C215 C216 119.8(5) yes
C214 C215 C216 119.4(6) no
F216 C216 C215 120.0(6) yes
F216 C216 C217 120.8(5) yes
C215 C216 C217 119.2(5) no
F217 C217 C216 120.3(5) yes
F217 C217 C218 119.8(5) yes
C216 C217 C218 119.8(6) no
F218 C218 C213 121.3(5) yes
F218 C218 C217 115.3(5) yes
C213 C218 C217 123.5(6) no
C220 C219 C224 113.1(4) no
C220 C219 B2 118.6(4) yes
C224 C219 B2 128.2(4) yes
F220 C220 C219 119.4(4) yes
F220 C220 C221 116.5(4) yes
C219 C220 C221 124.2(5) no
F221 C221 C220 119.6(5) yes
F221 C221 C222 121.0(5) yes
C220 C221 C222 119.3(4) no
F222 C222 C221 120.4(5) yes
F222 C222 C223 120.0(5) yes
C221 C222 C223 119.6(5) no
F223 C223 C222 120.1(4) yes
F223 C223 C224 120.2(5) yes
C222 C223 C224 119.6(5) no
F224 C224 C219 120.9(4) yes
F224 C224 C223 114.8(4) yes
C219 C224 C223 124.2(4) no
C21 B2 C27 113.4(4) yes
C21 B2 C213 101.5(4) yes
C21 B2 C219 114.0(4) yes
C27 B2 C213 113.5(4) yes
C27 B2 C219 102.0(4) yes
C213 B2 C219 112.9(4) yes

loop_
_geom_bond_atom_site_label_1
_geom_bond_atom_site_label_2
_geom_bond_distance
_geom_bond_publ_flag
Zr1 O1 2.337(4) yes
Zr1 N1 2.259(5) yes
Zr1 C111B 2.639(5) yes
Zr1 C112B 2.614(6) yes
Zr1 C113B 2.623(6) yes
Zr1 C114B 2.653(5) yes
Zr1 C115B 2.664(5) yes
Zr1 C11 2.590(5) yes
Zr1 C12 2.568(6) yes
Zr1 C13 2.588(6) yes
Zr1 C14 2.550(6) yes
Zr1 C15 2.575(6) yes
Zr1 C125 2.207(6) yes
Zr1 C111A 2.591(7) yes
Zr1 C112A 2.604(10) yes
Zr1 C113A 2.589(8) yes
Zr1 C114A 2.567(7) yes
Zr1 C115A 2.569(8) yes
F22 C22 1.358(6) yes
F23 C23 1.343(6) yes
F24 C24 1.345(6) yes
F25 C25 1.360(7) yes
F26 C26 1.364(6) yes
F28 C28 1.373(6) yes
F29 C29 1.343(7) yes
F210 C210 1.348(7) yes
F211 C211 1.359(7) yes
F212 C212 1.355(7) yes
F214 C214 1.362(7) yes
F215 C215 1.355(8) yes
F216 C216 1.357(7) yes
F217 C217 1.345(7) yes
F218 C218 1.350(7) yes
F220 C220 1.349(6) yes
F221 C221 1.339(6) yes
F222 C222 1.354(6) yes
F223 C223 1.353(6) yes
F224 C224 1.356(5) yes
O1 C121 1.447(7) yes
O1 C124 1.455(7) yes
N1 C127 1.456(8) yes
N1 C125 1.258(8) yes
C111A C112A 1.408(11) no
C111A C116A 1.498(12) no
C111A C115A 1.409(10) no
C111B C115B 1.414(7) no
C111B C112B 1.414(7) no
C111B C116B 1.504(8) no
C112A C117A 1.498(14) no
C112A C113A 1.408(12) no
C112B C117B 1.505(8) no
C112B C113B 1.415(8) no
C113A C114A 1.408(9) no
C113A C118A 1.499(12) no
C113B C118B 1.503(10) no
C113B C114B 1.414(9) no
C114A C119A 1.499(11) no
C114A C115A 1.408(10) no
C114B C115B 1.415(7) no
C114B C119B 1.504(8) no
C115A C120A 1.497(10) no
C115B C120B 1.504(7) no
C11 C12 1.427(8) no
C11 C15 1.386(9) no
C11 C16 1.496(10) no
C12 C17 1.493(10) no
C12 C13 1.418(10) no
C13 C14 1.395(9) no
C13 C18 1.503(11) no
C14 C15 1.436(8) no
C14 C19 1.500(10) no
C15 C110 1.488(10) no
C116A H1161 0.9800 no
C116A H1161" 0.9800 no
C116A H1161' 0.9800 no
C116B H1162" 0.9800 no
C116B H1162' 0.9800 no
C116B H1162 0.9800 no
C117A H1171 0.9800 no
C117A H1171" 0.9800 no
C117A H1171' 0.9800 no
C117B H1172' 0.9800 no
C117B H1172" 0.9800 no
C117B H1172 0.9800 no
C118A H1181" 0.9800 no
C118A H1181' 0.9800 no
C118A H1181 0.9800 no
C16 H16" 0.9800 no
C16 H16' 0.9800 no
C16 H16 0.9800 no
C118B H1182' 0.9800 no
C118B H1182" 0.9800 no
C118B H1182 0.9800 no
C17 H17 0.9800 no
C17 H17" 0.9800 no
C17 H17' 0.9800 no
C119A H1191" 0.9800 no
C119A H1191' 0.9800 no
C119A H1191 0.9800 no
C18 H18 0.9800 no
C18 H18' 0.9800 no
C18 H18" 0.9800 no
C119B H1192" 0.9800 no
C119B H1192 0.9800 no
C119B H1192' 0.9800 no
C19 H19' 0.9800 no
C19 H19 0.9800 no
C19 H19" 0.9800 no
C120A H1201" 0.9800 no
C120A H1201' 0.9800 no
C120A H1201 0.9800 no
C120B H1202' 0.9800 no
C120B H1202" 0.9800 no
C120B H1202 0.9800 no
C121 C122 1.510(8) no
C122 C123 1.521(8) no
C123 C124 1.519(9) no
C125 C126 1.513(9) no
C127 C128 1.503(10) no
C110 H110" 0.9800 no
C110 H110 0.9800 no
C110 H110' 0.9800 no
C121 H121' 0.9900 no
C21 C22 1.390(7) no
C21 C26 1.394(7) no
C21 B2 1.658(7) yes
C121 H121 0.9900 no
C22 C23 1.384(7) no
C122 H122' 0.9900 no
C122 H122 0.9900 no
C123 H123' 0.9900 no
C123 H123 0.9900 no
C23 C24 1.378(8) no
C124 H124' 0.9900 no
C124 H124 0.9900 no
C24 C25 1.368(8) no
C25 C26 1.378(8) no
C126 H126 0.9800 no
C126 H126' 0.9800 no
C126 H126" 0.9800 no
C127 H127 0.9900 no
C27 B2 1.665(8) yes
C27 C28 1.375(8) no
C127 H127' 0.9900 no
C27 C212 1.395(7) no
C128 H128 0.9800 no
C128 H128' 0.9800 no
C28 C29 1.383(8) no
C128 H128" 0.9800 no
C29 C210 1.377(8) no
C210 C211 1.379(8) no
C211 C212 1.383(8) no
C213 C214 1.385(8) no
C213 C218 1.387(8) no
C213 B2 1.676(8) yes
C214 C215 1.384(8) no
C215 C216 1.373(9) no
C216 C217 1.368(9) no
C217 C218 1.386(8) no
C219 C220 1.407(6) no
C219 C224 1.388(7) no
C219 B2 1.647(8) yes
C220 C221 1.390(7) no
C221 C222 1.363(8) no
C222 C223 1.377(8) no
C223 C224 1.385(7) no

loop_
_geom_contact_atom_site_label_1
_geom_contact_atom_site_label_2
_geom_contact_distance
_geom_contact_site_symmetry_2
_geom_contact_publ_flag
Zr1 C19 3.675(8) . no
Zr1 C117A 3.506(11) . no
Zr1 C118A 3.480(11) . no
Zr1 C116A 3.549(11) . no
Zr1 C120A 3.573(9) . no
Zr1 C119A 3.572(10) . no
Zr1 H110 3.6700 . no
Zr1 H19" 3.6400 . no
Zr1 H1161' 3.4300 . no
Zr1 H1171" 3.2600 . no
Zr1 H1181 3.2300 . no
Zr1 H1191 3.4900 . no
Zr1 H1201" 3.4000 . no
F22 C121 3.298(7) . no
F22 C213 3.068(6) . no
F22 C218 3.092(6) . no
F22 F23 2.652(5) . no
F22 F218 2.852(5) . no
F22 F224 2.815(4) . no
F22 C120B 3.274(6) . no
F22 C219 2.986(6) . no
F22 C224 3.042(6) . no
F23 F22 2.652(5) . no
F23 F221 2.781(5) 1_455 no
F23 F24 2.741(5) . no
F24 F23 2.741(5) . no
F24 C211 3.253(7) 1_455 no
F24 C212 3.351(6) 1_455 no
F24 F220 2.910(4) 1_455 no
F24 F25 2.729(5) . no
F25 F26 2.643(5) . no
F25 F211 3.126(5) 1_455 no
F25 F24 2.729(5) . no
F25 C128 3.314(10) 1_565 no
F26 C28 2.794(6) . no
F26 F25 2.643(5) . no
F26 F214 2.995(5) . no
F26 C27 2.840(6) . no
F26 F28 2.804(5) . no
F28 C219 3.094(6) . no
F28 C21 2.975(6) . no
F28 F26 2.804(5) . no
F28 F222 2.923(4) 3_665 no
F28 C224 3.175(6) . no
F28 C26 3.022(6) . no
F28 F29 2.674(5) . no
F28 F224 2.988(4) . no
F29 F28 2.674(5) . no
F29 F210 2.726(5) . no
F22 H1202" 2.7700 . no
F22 H121 2.7900 . no
F22 H17 2.8600 2_555 no
F23 H121' 2.8200 . no
F25 H127 2.7500 1_565 no
F25 H126 2.8400 1_565 no
F25 H128 2.8300 1_565 no
F26 H127 2.8400 1_565 no
F26 H128' 2.8100 3_565 no
F26 H126" 2.7700 1_565 no
F29 H110 2.8400 3_565 no
F29 H16" 2.8600 3_565 no
F210 F29 2.726(5) . no
F210 F211 2.744(5) . no
F211 F25 3.126(5) 1_655 no
F211 C16 3.294(9) 1_665 no
F211 F210 2.744(5) . no
F211 F212 2.630(5) . no
F212 C119B 3.204(8) 2_655 no
F212 F214 2.784(5) . no
F212 F220 2.884(4) . no
F212 F211 2.630(5) . no
F212 C214 2.748(6) . no
F212 C213 2.845(6) . no
F214 C21 3.123(6) . no
F214 C117B 3.363(7) 1_565 no
F214 F215 2.675(5) . no
F214 C27 2.984(6) . no
F214 F26 2.995(5) . no
F214 C26 3.203(6) . no
F214 F212 2.784(5) . no
F214 C212 3.022(7) . no
F215 F214 2.675(5) . no
F215 F216 2.725(6) . no
F215 C118A 3.107(11) 1_565 no
F215 C19 3.349(9) 2_555 no
F216 C115B 3.193(6) 2_655 no
F216 F217 2.743(6) . no
F216 C11 3.165(7) 2_555 no
F216 F215 2.725(6) . no
F216 C110 3.231(8) 2_555 no
F216 C111A 3.039(7) 2_655 no
F216 C112A 3.230(10) 2_655 no
F216 C112B 3.345(7) 2_655 no
F216 C15 3.087(6) 2_555 no
F216 C111B 3.072(6) 2_655 no
F217 F218 2.632(5) . no
F217 C112B 3.342(7) 2_655 no
F217 C118A 3.296(13) 2_655 no
F217 F216 2.743(6) . no
F217 C118B 3.364(10) 2_655 no
F217 C113A 3.232(9) 2_655 no
F217 C113B 3.283(7) 2_655 no
F218 F220 2.881(4) . no
F218 F22 2.852(5) . no
F218 C220 2.802(6) . no
F218 C219 2.808(6) . no
F218 F217 2.632(5) . no
F218 C120B 3.076(7) . no
F220 C27 3.060(6) . no
F220 F24 2.910(4) 1_655 no
F220 F221 2.653(4) . no
F220 F218 2.881(4) . no
F220 C213 2.957(5) . no
F220 C212 3.080(7) . no
F220 C218 3.028(6) . no
F220 F212 2.884(4) . no
F221 F220 2.653(4) . no
F221 C110 3.297(8) 1_655 no
F221 F23 2.781(5) 1_655 no
F221 F222 2.739(5) . no
F222 C224 3.304(6) 3_665 no
F222 F28 2.923(4) 3_665 no
F222 C110 3.245(8) 1_655 no
F222 F221 2.739(5) . no
F222 C223 3.213(6) 3_665 no
F222 F223 2.734(5) . no
F223 C221 3.267(6) 3_665 no
F223 F224 2.636(4) . no
F223 C222 3.329(6) 3_665 no
F223 F222 2.734(5) . no
F224 F28 2.988(4) . no
F224 C122 3.365(6) . no
F224 C123 3.185(6) 3_565 no
F224 F223 2.636(4) . no
F224 F22 2.815(4) . no
F224 C22 2.793(6) . no
F224 C122 3.306(6) 3_565 no
F224 C21 2.859(6) . no
F211 H128 2.5700 1_665 no
F211 H16' 2.8400 1_665 no
F212 H1192" 2.7400 2_655 no
F212 H1192 2.7700 2_655 no
F214 H1181" 2.8100 1_565 no
F214 H1172 2.5900 1_565 no
F214 H126" 2.7800 1_565 no
F215 H19 2.6400 2_555 no
F215 H1182" 2.8500 1_565 no
F215 H1181" 2.5700 1_565 no
F216 H16 2.7400 2_555 no
F216 H110" 2.5400 2_555 no
F217 H1181" 2.8200 2_655 no
F217 H1182" 2.6300 2_655 no
F217 H16 2.7100 2_555 no
F218 H1202' 2.5100 . no
F218 H1201 2.6600 . no
F220 H1191" 2.5300 2_655 no
F221 H122' 2.7200 1_655 no
F221 H110' 2.5200 1_655 no
F223 H123' 2.5000 . no
F224 H122 2.5700 . no
F224 H123 2.4000 3_565 no
O1 N1 3.029(6) . no
O1 C110 3.126(7) . no
O1 C15 3.079(7) . no
O1 C111A 3.082(7) . no
O1 C116A 2.941(11) . no
O1 C111B 3.116(6) . no
O1 C115B 3.272(6) . no
O1 C116B 3.089(8) . no
O1 C14 3.344(7) . no
O1 H1162 2.6400 . no
O1 H110' 2.8500 . no
O1 H1161' 2.3700 . no
N1 C124 3.066(8) . no
N1 O1 3.029(6) . no
N1 C112B 3.161(8) . no
N1 C11 3.199(7) . no
N1 C117B 3.029(10) . no
N1 C16 3.295(8) . no
N1 C112A 3.174(10) . no
N1 C117A 3.023(12) . no
N1 C126 2.473(9) . no
N1 H1171" 2.2000 . no
N1 H124' 2.8300 . no
N1 H16" 2.9000 . no
N1 H1172" 2.2200 . no
N1 H124 2.8900 . no
C111A C117A 2.589(13) . no
C111A C120A 2.587(12) . no
C111A C113A 2.277(10) . no
C111A F216 3.039(7) 2_645 no
C111A O1 3.082(7) . no
C111A C114A 2.278(9) . no
C111B O1 3.116(6) . no
C111B C117B 2.601(8) . no
C111B C120B 2.601(7) . no
C111B F216 3.072(6) 2_645 no
C111B C113B 2.289(7) . no
C111B C114B 2.289(7) . no
C112A N1 3.174(10) . no
C112A C125 3.072(11) . no
C112A F216 3.230(10) 2_645 no
C112A C118A 2.590(14) . no
C112A C116A 2.588(13) . no
C112A C114A 2.279(11) . no
C112A C115A 2.280(11) . no
C112B F217 3.342(7) 2_645 no
C112B F216 3.345(7) 2_645 no
C112B N1 3.161(8) . no
C112B C114B 2.288(8) . no
C112B C118B 2.599(10) . no
C112B C115B 2.288(7) . no
C112B C116B 2.600(8) . no
C112B C125 2.930(8) . no
C113A C119A 2.590(13) . no
C113A F217 3.232(9) 2_645 no
C113A C217 3.562(10) 2_645 no
C113A C117A 2.588(14) . no
C113A C115A 2.278(9) . no
C113A C125 2.966(10) . no
C113A C111A 2.277(10) . no
C113B C119B 2.601(9) . no
C113B F217 3.283(7) 2_645 no
C113B C117B 2.601(10) . no
C113B C111B 2.289(7) . no
C113B C115B 2.289(8) . no
C113B C217 3.452(8) 2_645 no
C113B C125 3.249(8) . no
C114A C112A 2.279(11) . no
C114A C120A 2.589(10) . no
C114A C111A 2.278(9) . no
C114A C13 3.310(9) . no
C114A C18 3.498(11) . no
C114A C118A 2.589(11) . no
C114B C111B 2.289(7) . no
C114B C112B 2.288(8) . no
C114B C13 3.482(8) . no
C114B C118B 2.600(10) . no
C114B C120B 2.600(9) . no
C114B C216 3.537(8) 2_645 no
C115A C112A 2.280(11) . no
C115A C113A 2.278(9) . no
C115A C116A 2.590(12) . no
C115A C119A 2.589(13) . no
C115B C121 3.571(8) . no
C115B C112B 2.288(7) . no
C115B O1 3.272(6) . no
C115B C119B 2.599(8) . no
C115B F216 3.193(6) 2_645 no
C115B C113B 2.289(8) . no
C115B C116B 2.601(8) . no
C11 C216 3.519(8) 2_545 no
C11 N1 3.199(7) . no
C11 C13 2.297(9) . no
C11 C110 2.567(10) . no
C11 F216 3.165(7) 2_545 no
C11 C14 2.282(9) . no
C11 C125 2.937(8) . no
C11 C17 2.599(10) . no
C116A C223 3.488(11) . no
C116A C124 3.565(12) . no
C116A C121 3.148(13) . no
C116A Zr1 3.549(11) . no
C116A O1 2.941(11) . no
C12 C18 2.581(12) . no
C12 C14 2.275(9) . no
C12 C125 3.065(8) . no
C12 C16 2.608(10) . no
C12 C15 2.279(8) . no
C116B C124 3.365(9) . no
C13 C119A 3.162(14) . no
C13 C114A 3.310(9) . no
C13 C15 2.293(8) . no
C13 C17 2.588(11) . no
C13 C119B 3.341(12) . no
C13 C114B 3.482(8) . no
C13 C11 2.297(9) . no
C13 C19 2.544(11) . no
C117A C127 3.500(13) . no
C117A N1 3.023(12) . no
C117A Zr1 3.506(11) . no
C117A C125 3.160(12) . no
C14 C110 2.596(10) . no
C14 C18 2.577(11) . no
C14 C11 2.282(9) . no
C14 C12 2.275(9) . no
C14 O1 3.344(7) . no
C117B C126 3.209(12) . no
C117B F214 3.363(7) 1_545 no
C15 O1 3.079(7) . no
C15 C13 2.293(8) . no
C15 C12 2.279(8) . no
C15 F216 3.087(6) 2_545 no
C15 C19 2.628(10) . no
C15 C16 2.558(10) . no
C118A Zr1 3.480(11) . no
C118A C125 2.924(13) . no
C118A F217 3.296(13) 2_645 no
C118A F215 3.107(11) 1_545 no
C118A C126 3.020(14) . no
C16 C128 3.569(12) . no
C16 F211 3.294(9) 1_445 no
C118B F217 3.364(10) 2_645 no
C17 C126 3.599(11) . no
C119A C18 2.710(16) . no
C119A C13 3.162(14) . no
C119A Zr1 3.572(10) . no
C18 C119B 2.903(13) . no
C18 C114A 3.498(11) . no
C18 C119A 2.710(16) . no
C119B F212 3.204(8) 2_645 no
C119B C18 2.903(13) . no
C19 F215 3.349(9) 2_545 no
C19 C121 3.532(11) . no
C19 Zr1 3.675(8) . no
C120A Zr1 3.573(9) . no
C120B F22 3.274(6) . no
C120B C121 3.117(11) . no
C120B F218 3.076(7) . no
C21 F224 2.859(6) . no
C21 F28 2.975(6) . no
C21 F214 3.123(6) . no
C22 C224 3.376(7) . no
C22 F224 2.793(6) . no
C25 C123 3.596(8) 3_565 no
C26 F28 3.022(6) . no
C26 F214 3.203(6) . no
C26 C28 3.378(7) . no
C27 F26 2.840(6) . no
C27 F214 2.984(6) . no
C27 F220 3.060(6) . no
C28 F26 2.794(6) . no
C28 C26 3.378(7) . no
C110 F222 3.245(8) 1_455 no
C110 C124 3.585(9) . no
C110 C121 3.539(9) . no
C110 F221 3.297(8) 1_455 no
C110 F216 3.231(8) 2_545 no
C110 O1 3.126(7) . no
C116A H1201 2.7800 . no
C116A H1171' 2.7900 . no
C116A H121 2.5100 . no
C12 H1191 3.0600 . no
C116B H124' 2.8000 . no
C116B H1202 2.7600 . no
C116B H1172' 2.9700 . no
C13 H1191 2.6600 . no
C13 H1192' 2.5900 . no
C117A H1161' 3.1000 . no
C117A H1181" 2.9200 . no
C14 H121' 3.0300 . no
C117B H1162' 2.8900 . no
C117B H126" 2.7900 . no
C117B H1182 3.0600 . no
C118A H1191 3.0800 . no
C118A H19 3.0100 2_545 no
C118A H1171 2.9500 . no
C118A H126" 3.0900 . no
C118A H126' 2.6100 . no
C16 H128 3.0600 . no
C16 H110 2.9500 . no
C16 H17" 2.8500 . no
C118B H1172 2.7900 . no
C118B H1192 2.7900 . no
C118B H17' 2.9200 . no
C17 H126' 3.0700 . no
C17 H18' 2.8900 . no
C17 H1191 3.0600 . no
C17 H16' 2.8300 . no
C119A H1181' 2.8000 . no
C119A H18 2.6900 . no
C119A H1201' 2.9100 . no
C119A H18' 2.1100 . no
C18 H1192' 2.0700 . no
C18 H1191 2.2100 . no
C18 H1192 3.0000 . no
C18 H17' 2.9800 . no
C18 H1191' 2.4200 . no
C18 H19 2.8900 . no
C119B H18' 2.6500 . no
C119B H18 2.4900 . no
C119B H1202' 3.0200 . no
C119B H1182' 2.7600 . no
C19 H121' 2.6300 . no
C19 H110' 2.8500 . no
C19 H18 2.7700 . no
C19 H1201" 2.7800 . no
C120A H1191' 2.7400 . no
C120A H1161 2.7400 . no
C120A H19" 2.8600 . no
C120B H121' 3.1000 . no
C120B H121 2.5000 . no
C120B H1192" 2.9600 . no
C120B H1162 2.8400 . no
C121 C110 3.539(9) . no
C121 C116A 3.148(13) . no
C121 F22 3.298(7) . no
C121 C19 3.532(11) . no
C121 C120B 3.117(11) . no
C122 F224 3.365(6) . no
C122 F224 3.306(6) 3_565 no
C123 F224 3.185(6) 3_565 no
C23 H18' 2.9400 2_555 no
C123 C25 3.596(8) 3_565 no
C124 C127 3.286(9) . no
C124 C116B 3.365(9) . no
C124 C116A 3.565(12) . no
C124 C110 3.585(9) . no
C125 C16 3.114(9) . no
C125 C117B 2.803(11) . no
C125 C118B 3.505(11) . no
C125 C11 2.937(8) . no
C125 C12 3.065(8) . no
C125 C118A 2.924(13) . no
C125 C17 3.415(10) . no
C125 C127 2.418(8) . no
C25 H123 3.0400 3_565 no
C125 C113B 3.249(8) . no
C125 C113A 2.966(10) . no
C125 C117A 3.160(12) . no
C125 C112B 2.930(8) . no
C125 C112A 3.072(11) . no
C126 C117B 3.209(12) . no
C26 H123 3.0500 3_565 no
C126 C17 3.599(11) . no
C126 C118A 3.020(14) . no
C127 C124 3.286(9) . no
C127 C117A 3.500(13) . no
C128 C16 3.569(12) . no
C128 F25 3.314(10) 1_545 no
C110 H19' 2.7800 . no
C110 H16" 2.9400 . no
C110 H122' 3.0800 . no
C211 F24 3.253(7) 1_655 no
C212 F220 3.080(7) . no
C212 F24 3.351(6) 1_655 no
C212 C214 3.346(8) . no
C212 F214 3.022(7) . no
C213 F212 2.845(6) . no
C213 F220 2.957(5) . no
C213 F22 3.068(6) . no
C214 C212 3.346(8) . no
C214 F212 2.748(6) . no
C216 C11 3.519(8) 2_555 no
C216 C114B 3.537(8) 2_655 no
C217 C113B 3.452(8) 2_655 no
C217 C113A 3.562(10) 2_655 no
C218 F220 3.028(6) . no
C218 F22 3.092(6) . no
C218 C220 3.345(7) . no
C219 F218 2.808(6) . no
C219 F28 3.094(6) . no
C219 F22 2.986(6) . no
C220 F218 2.802(6) . no
C220 C218 3.345(7) . no
C121 H1161' 2.7800 . no
C121 H1202" 2.5600 . no
C121 H1161 2.7900 . no
C121 H1162 2.9100 . no
C221 F223 3.267(6) 3_665 no
C121 H110' 2.8700 . no
C121 H1202 2.9700 . no
C122 H110' 2.9400 . no
C222 C222 3.438(8) 3_665 no
C222 F223 3.329(6) 3_665 no
C222 C223 3.300(8) 3_665 no
C223 F222 3.213(6) 3_665 no
C223 C116A 3.488(11) . no
C223 C222 3.300(8) 3_665 no
C124 H110 3.0600 . no
C124 H1162' 3.0200 . no
C224 C22 3.376(7) . no
C124 H1161' 2.6900 . no
C124 H1162 2.9400 . no
C124 H128" 3.0900 . no
C224 F28 3.175(6) . no
C224 F222 3.304(6) 3_665 no
C124 H127' 2.8400 . no
C224 F22 3.042(6) . no
C125 H1181 2.2100 . no
C125 H1171" 2.5100 . no
C125 H17" 3.0200 . no
C125 H1172 3.0600 . no
C125 H1182 2.8500 . no
C125 H1172" 2.1500 . no
C125 H16" 3.0800 . no
C125 H16' 2.8200 . no
C126 H1172" 2.5800 . no
C126 H1172 3.0700 . no
C126 H127 2.6300 . no
C126 H1182 2.8900 . no
C126 H17" 2.8900 . no
C126 H16' 2.9300 . no
C126 H1181 2.1300 . no
C127 H124 2.9400 . no
C127 H1171" 2.5300 . no
C127 H126" 2.9700 . no
C127 H1172" 2.6600 . no
C127 H124' 2.8400 . no
C127 H126 3.0100 . no
C127 H128' 2.8100 3_555 no
C128 H124 2.9400 . no
C128 H16" 2.7000 . no
C214 H18" 2.8800 2_555 no
C215 H18" 3.0600 2_555 no
C217 H17 2.9700 2_555 no
C217 H1182" 3.0400 2_655 no
C218 H17 3.0500 2_555 no
C223 H1161 3.0500 . no
H110' F221 2.5200 1_455 no
H110' O1 2.8500 . no
H110' H122' 2.2800 . no
H110' H19' 2.2100 . no
H110' C121 2.8700 . no
H110' C122 2.9400 . no
H110' C19 2.8500 . no
H110' H121' 2.5200 . no
H110" F216 2.5400 2_545 no
H121' F23 2.8200 . no
H121' C19 2.6300 . no
H121' C120B 3.1000 . no
H121' H110' 2.5200 . no
H121' H19' 2.2800 . no
H121' H19" 2.3800 . no
H121' H1202" 2.3000 . no
H121' C14 3.0300 . no
H122' C110 3.0800 . no
H122' H110' 2.2800 . no
H122' F221 2.7200 1_455 no
H123' F223 2.5000 . no
H124' H1162 2.5700 . no
H124' H1162' 2.2400 . no
H124' H127' 2.1800 . no
H124' N1 2.8300 . no
H124' C116B 2.8000 . no
H124' H1161' 2.3200 . no
H124' C127 2.8400 . no
H126' C118A 2.6100 . no
H126' C17 3.0700 . no
H126' H1182 2.3000 . no
H126' H18 2.5600 2_545 no
H126' H1181 1.6600 . no
H126' H17" 2.3700 . no
H126" H1172 2.5800 . no
H126" F26 2.7700 1_545 no
H126" C127 2.9700 . no
H126" C118A 3.0900 . no
H126" H1172" 2.1600 . no
H126" H127 2.3400 . no
H126" H1181 2.3900 . no
H126" F214 2.7800 1_545 no
H126" C117B 2.7900 . no
H127' H128' 2.5900 3_555 no
H127' H1171" 2.4500 . no
H127' H124' 2.1800 . no
H127' C124 2.8400 . no
H128' C127 2.8100 3_555 no
H128' H127 2.3200 3_555 no
H128' F26 2.8100 3_565 no
H128' H127' 2.5900 3_555 no
H128" H124 2.2200 . no
H128" H16" 2.4000 . no
H128" C124 3.0900 . no
H1161 H1201 2.1300 . no
H1161 C121 2.7900 . no
H1161 C120A 2.7400 . no
H1161 H121 1.9600 . no
H1161 C223 3.0500 . no
H1161' C124 2.6900 . no
H1161' C121 2.7800 . no
H1161' H121 2.3100 . no
H1161' C117A 3.1000 . no
H1161' H124' 2.3200 . no
H1161' O1 2.3700 . no
H1161' Zr1 3.4300 . no
H1161" H1171' 2.5900 . no
H1162 O1 2.6400 . no
H1162 C120B 2.8400 . no
H1162 H121 2.3400 . no
H1162 H124' 2.5700 . no
H1162 H1202 2.2400 . no
H1162 C121 2.9100 . no
H1162 C124 2.9400 . no
H16 F216 2.7400 2_545 no
H16 F217 2.7100 2_545 no
H16' H126 2.4400 . no
H16' C125 2.8200 . no
H16' H17" 2.2200 . no
H16' C17 2.8300 . no
H16' C126 2.9300 . no
H16' F211 2.8400 1_445 no
H16" C110 2.9400 . no
H16" N1 2.9000 . no
H16" C125 3.0800 . no
H16" C128 2.7000 . no
H16" F29 2.8600 3_565 no
H16" H110 2.4600 . no
H16" H128 2.2900 . no
H16" H128" 2.4000 . no
H1162' C117B 2.8900 . no
H1162' H124' 2.2400 . no
H1162' C124 3.0200 . no
H17 C218 3.0500 2_545 no
H17 C217 2.9700 2_545 no
H17 F22 2.8600 2_545 no
H17' H1191 2.3200 . no
H17' C118B 2.9200 . no
H17' C18 2.9800 . no
H17' H18' 2.4400 . no
H17' H1182 2.4700 . no
H17' H1182' 2.5600 . no
H17" C126 2.8900 . no
H17" C16 2.8500 . no
H17" H126' 2.3700 . no
H17" H16' 2.2200 . no
H17" C125 3.0200 . no
H18 C119A 2.6900 . no
H18 H1191 2.5400 . no
H18 H1192' 1.5500 . no
H18 H126' 2.5600 2_555 no
H18 C19 2.7700 . no
H18 H1191' 2.0800 . no
H18 C119B 2.4900 . no
H18 H19 2.5700 . no
H18' C17 2.8900 . no
H18' H1192 2.4500 . no
H18' C119A 2.1100 . no
H18' H1191 1.4400 . no
H18' H1192' 2.0900 . no
H18' C119B 2.6500 . no
H18' H17' 2.4400 . no
H18' C23 2.9400 2_545 no
H18' H1191' 2.0600 . no
H18" C214 2.8800 2_545 no
H18" C215 3.0600 2_545 no
H1171 H1181" 2.4200 . no
H1171 C118A 2.9500 . no
H19 F215 2.6400 2_545 no
H19 H1182 2.5200 2_555 no
H19 H18 2.5700 . no
H19 C18 2.8900 . no
H19 C118A 3.0100 2_555 no
H19' H121' 2.2800 . no
H19' C110 2.7800 . no
H19' H110' 2.2100 . no
H19" Zr1 3.6400 . no
H19" H121' 2.3800 . no
H19" C120A 2.8600 . no
H19" H1201" 1.8800 . no
H19" H1202" 2.4700 . no
H1171' C116A 2.7900 . no
H1171' H1161" 2.5900 . no
H1171" N1 2.2000 . no
H1171" Zr1 3.2600 . no
H1171" C127 2.5300 . no
H1171" H127' 2.4500 . no
H1171" C125 2.5100 . no
H1171" H127 2.4800 . no
H1172 H126" 2.5800 . no
H1172 C118B 2.7900 . no
H1172 F214 2.5900 1_545 no
H1172 C125 3.0600 . no
H1172 C126 3.0700 . no
H1172' C116B 2.9700 . no
H1172" H127 2.4200 . no
H1172" C125 2.1500 . no
H1172" N1 2.2200 . no
H1172" C127 2.6600 . no
H1172" H126" 2.1600 . no
H1172" C126 2.5800 . no
H1181 C126 2.1300 . no
H1181 C125 2.2100 . no
H1181 Zr1 3.2300 . no
H1181 H126" 2.3900 . no
H1181 H126' 1.6600 . no
H1181' C119A 2.8000 . no
H1181" C117A 2.9200 . no
H1181" H1171 2.4200 . no
H1181" F214 2.8100 1_545 no
H1181" F215 2.5700 1_545 no
H1181" F217 2.8200 2_645 no
H1182 C117B 3.0600 . no
H1182 H126' 2.3000 . no
H1182 H17' 2.4700 . no
H1182 C125 2.8500 . no
H1182 C126 2.8900 . no
H1182 H19 2.5200 2_545 no
H1182' H1192 2.1600 . no
H1182' H17' 2.5600 . no
H1182' C119B 2.7600 . no
H1182" F215 2.8500 1_545 no
H1182" F217 2.6300 2_645 no
H1182" C217 3.0400 2_645 no
H1191 H18 2.5400 . no
H1191 H18' 1.4400 . no
H1191 C17 3.0600 . no
H1191 C18 2.2100 . no
H1191 H17' 2.3200 . no
H1191 Zr1 3.4900 . no
H1191 C118A 3.0800 . no
H1191 C13 2.6600 . no
H1191 C12 3.0600 . no
H1191' H1201' 2.3200 . no
H1191' C18 2.4200 . no
H1191' C120A 2.7400 . no
H1191' H18 2.0800 . no
H1191' H18' 2.0600 . no
H1191" F220 2.5300 2_645 no
H1192 F212 2.7700 2_645 no
H1192 H18' 2.4500 . no
H1192 H1182' 2.1600 . no
H1192 C118B 2.7900 . no
H1192 C18 3.0000 . no
H1192' H18' 2.0900 . no
H1192' C13 2.5900 . no
H1192' H18 1.5500 . no
H1192' C18 2.0700 . no
H1192" C120B 2.9600 . no
H1192" H1202' 2.5100 . no
H1192" F212 2.7400 2_645 no
H1201 C116A 2.7800 . no
H1201 H1161 2.1300 . no
H1201 F218 2.6600 . no
H1201' C119A 2.9100 . no
H1201' H1191' 2.3200 . no
H1201" C19 2.7800 . no
H1201" Zr1 3.4000 . no
H1201" H19" 1.8800 . no
H1202 C121 2.9700 . no
H1202 H1162 2.2400 . no
H1202 C116B 2.7600 . no
H1202 H121 2.1400 . no
H1202' F218 2.5100 . no
H1202' C119B 3.0200 . no
H1202' H1192" 2.5100 . no
H1202" F22 2.7700 . no
H1202" C121 2.5600 . no
H1202" H121' 2.3000 . no
H1202" H121 2.1500 . no
H1202" H19" 2.4700 . no
H110 C16 2.9500 . no
H110 C124 3.0600 . no
H110 Zr1 3.6700 . no
H110 H124 2.3900 . no
H110 F29 2.8400 3_565 no
H110 H16" 2.4600 . no
H121 H1161' 2.3100 . no
H121 F22 2.7900 . no
H121 C120B 2.5000 . no
H121 H1162 2.3400 . no
H121 H1202 2.1400 . no
H121 H1202" 2.1500 . no
H121 C116A 2.5100 . no
H121 H1161 1.9600 . no
H122 F224 2.5700 . no
H123 C25 3.0400 3_565 no
H123 C26 3.0500 3_565 no
H123 F224 2.4000 3_565 no
H124 N1 2.8900 . no
H124 C128 2.9400 . no
H124 H128" 2.2200 . no
H124 C127 2.9400 . no
H124 H110 2.3900 . no
H126 F25 2.8400 1_545 no
H126 C127 3.0100 . no
H126 H16' 2.4400 . no
H127 F25 2.7500 1_545 no
H127 F26 2.8400 1_545 no
H127 C126 2.6300 . no
H127 H1172" 2.4200 . no
H127 H1171" 2.4800 . no
H127 H128' 2.3200 3_555 no
H127 H126" 2.3400 . no
H128 F25 2.8300 1_545 no
H128 C16 3.0600 . no
H128 H16" 2.2900 . no
H128 F211 2.5700 1_445 no

loop_
_geom_hbond_atom_site_label_D
_geom_hbond_atom_site_label_H
_geom_hbond_atom_site_label_A
_geom_hbond_distance_DH
_geom_hbond_distance_HA
_geom_hbond_distance_DA
_geom_hbond_angle_DHA
_geom_hbond_site_symmetry_A
_geom_hbond_publ_flag
C110 H110' F221 0.9800 2.5200 3.297(8) 136.00 1_455 yes
C110 H110" F216 0.9800 2.5400 3.231(8) 127.00 2_545 yes
C123 H123' F223 0.9900 2.5000 3.450(6) 160.00 . yes
C117B H1172" N1 0.9800 2.2200 3.029(10) 139.00 . yes
C120B H1202' F218 0.9800 2.5100 3.076(7) 116.00 . yes
C123 H123 F224 0.9900 2.4000 3.185(6) 136.00 3_565 yes

loop_
_geom_torsion_atom_site_label_1
_geom_torsion_atom_site_label_2
_geom_torsion_atom_site_label_3
_geom_torsion_atom_site_label_4
_geom_torsion
_geom_torsion_publ_flag
N1 Zr1 O1 C121 -179.2(4) no
N1 Zr1 O1 C124 0.3(3) no
C111B Zr1 O1 C121 -86.1(4) no
C111B Zr1 O1 C124 93.4(4) no
C112B Zr1 O1 C121 -101.1(4) no
C112B Zr1 O1 C124 78.4(4) no
C113B Zr1 O1 C121 -77.5(4) no
C113B Zr1 O1 C124 102.0(4) no
C114B Zr1 O1 C121 -47.1(4) no
C114B Zr1 O1 C124 132.4(4) no
C115B Zr1 O1 C121 -54.9(4) no
C115B Zr1 O1 C124 124.6(4) no
C11 Zr1 O1 C121 100.5(4) no
C11 Zr1 O1 C124 -80.0(4) no
C12 Zr1 O1 C121 82.1(4) no
C12 Zr1 O1 C124 -98.4(4) no
C13 Zr1 O1 C121 46.4(4) no
C13 Zr1 O1 C124 -134.1(4) no
C14 Zr1 O1 C121 50.0(4) no
C14 Zr1 O1 C124 -130.5(4) no
C15 Zr1 O1 C121 81.7(4) no
C15 Zr1 O1 C124 -98.8(4) no
C125 Zr1 O1 C121 179.6(4) no
C125 Zr1 O1 C124 -0.9(4) no
O1 Zr1 N1 C125 -177.9(3) no
C111B Zr1 N1 C125 105.1(3) no
C112B Zr1 N1 C125 75.7(3) no
C113B Zr1 N1 C125 54.5(3) no
C114B Zr1 N1 C125 70.2(4) no
C115B Zr1 N1 C125 107.2(3) no
C11 Zr1 N1 C125 -74.3(3) no
C12 Zr1 N1 C125 -48.4(3) no
C13 Zr1 N1 C125 -57.1(4) no
C14 Zr1 N1 C125 -99.2(4) no
C15 Zr1 N1 C125 -101.7(3) no
O1 Zr1 C111B C112B -151.3(3) no
O1 Zr1 C111B C115B 94.6(3) no
O1 Zr1 C111B C116B -28.8(4) no
N1 Zr1 C111B C112B -69.3(3) no
N1 Zr1 C111B C115B 176.5(3) no
N1 Zr1 C111B C116B 53.2(4) no
C112B Zr1 C111B C115B -114.2(4) no
C112B Zr1 C111B C116B 122.4(5) no
C113B Zr1 C111B C112B 37.4(3) no
C113B Zr1 C111B C115B -76.8(3) no
C113B Zr1 C111B C116B 159.9(5) no
C114B Zr1 C111B C112B 77.5(3) no
C114B Zr1 C111B C115B -36.7(3) no
C114B Zr1 C111B C116B -160.0(5) no
C115B Zr1 C111B C112B 114.2(4) no
C115B Zr1 C111B C116B -123.4(5) no
C12 Zr1 C111B C112B 47.4(5) no
C12 Zr1 C111B C115B -66.8(5) no
C12 Zr1 C111B C116B 169.8(4) no
C13 Zr1 C111B C112B 92.7(4) no
C13 Zr1 C111B C115B -21.5(4) no
C13 Zr1 C111B C116B -144.9(4) no
C14 Zr1 C111B C112B 136.6(3) no
C14 Zr1 C111B C115B 22.4(4) no
C14 Zr1 C111B C116B -101.0(5) no
C15 Zr1 C111B C112B -177.2(4) no
C15 Zr1 C111B C115B 68.6(5) no
C15 Zr1 C111B C116B -54.8(6) no
C125 Zr1 C111B C112B -37.4(3) no
C125 Zr1 C111B C115B -151.6(3) no
C125 Zr1 C111B C116B 85.0(4) no
O1 Zr1 C112B C111B 29.0(3) no
O1 Zr1 C112B C113B 142.8(3) no
O1 Zr1 C112B C117B -94.2(4) no
N1 Zr1 C112B C111B 108.6(3) no
N1 Zr1 C112B C113B -137.7(3) no
N1 Zr1 C112B C117B -14.7(4) no
C111B Zr1 C112B C113B 113.8(4) no
C111B Zr1 C112B C117B -123.3(6) no
C113B Zr1 C112B C111B -113.8(4) no
C113B Zr1 C112B C117B 123.0(6) no
C114B Zr1 C112B C111B -76.7(3) no
C114B Zr1 C112B C113B 37.1(3) no
C114B Zr1 C112B C117B 160.1(5) no
C115B Zr1 C112B C111B -36.9(3) no
C115B Zr1 C112B C113B 76.9(3) no
C115B Zr1 C112B C117B -160.1(5) no
C11 Zr1 C112B C111B 169.7(3) no
C11 Zr1 C112B C113B -76.6(4) no
C11 Zr1 C112B C117B 46.4(6) no
C12 Zr1 C112B C111B -153.9(3) no
C12 Zr1 C112B C113B -40.2(4) no
C12 Zr1 C112B C117B 82.8(5) no
C13 Zr1 C112B C111B -114.2(3) no
C13 Zr1 C112B C113B -0.4(4) no
C13 Zr1 C112B C117B 122.5(5) no
C14 Zr1 C112B C111B -79.3(4) no
C14 Zr1 C112B C113B 34.5(5) no
C14 Zr1 C112B C117B 157.5(5) no
C125 Zr1 C112B C111B 141.5(3) no
C125 Zr1 C112B C113B -104.8(4) no
C125 Zr1 C112B C117B 18.2(4) no
O1 Zr1 C113B C112B -48.1(4) no
O1 Zr1 C113B C114B 65.8(3) no
O1 Zr1 C113B C118B -170.8(4) no
N1 Zr1 C113B C112B 43.2(3) no
N1 Zr1 C113B C114B 157.0(3) no
N1 Zr1 C113B C118B -79.6(5) no
C111B Zr1 C113B C112B -37.3(3) no
C111B Zr1 C113B C114B 76.6(3) no
C111B Zr1 C113B C118B -160.0(6) no
C112B Zr1 C113B C114B 113.9(5) no
C112B Zr1 C113B C118B -122.7(6) no
C114B Zr1 C113B C112B -113.9(5) no
C114B Zr1 C113B C118B 123.4(6) no
C115B Zr1 C113B C112B -77.2(3) no
C115B Zr1 C113B C114B 36.7(3) no
C115B Zr1 C113B C118B 160.1(5) no
C11 Zr1 C113B C112B 134.4(3) no
C11 Zr1 C113B C114B -111.7(3) no
C11 Zr1 C113B C118B 11.7(6) no
C12 Zr1 C113B C112B 147.6(3) no
C12 Zr1 C113B C114B -98.5(3) no
C12 Zr1 C113B C118B 24.9(5) no
C13 Zr1 C113B C112B 179.7(3) no
C13 Zr1 C113B C114B -66.5(3) no
C13 Zr1 C113B C118B 57.0(5) no
C14 Zr1 C113B C112B -160.4(3) no
C14 Zr1 C113B C114B -46.5(4) no
C14 Zr1 C113B C118B 77.0(5) no
C15 Zr1 C113B C112B 173.3(3) no
C15 Zr1 C113B C114B -72.8(5) no
C15 Zr1 C113B C118B 50.6(7) no
C125 Zr1 C113B C112B 69.4(3) no
C125 Zr1 C113B C114B -176.7(3) no
C125 Zr1 C113B C118B -53.3(5) no
O1 Zr1 C114B C113B -129.7(3) no
O1 Zr1 C114B C115B -15.2(3) no
O1 Zr1 C114B C119B 107.9(5) no
N1 Zr1 C114B C113B -30.5(4) no
N1 Zr1 C114B C115B 84.0(4) no
N1 Zr1 C114B C119B -153.0(4) no
C111B Zr1 C114B C113B -77.8(3) no
C111B Zr1 C114B C115B 36.8(3) no
C111B Zr1 C114B C119B 159.8(6) no
C112B Zr1 C114B C113B -37.4(3) no
C112B Zr1 C114B C115B 77.1(3) no
C112B Zr1 C114B C119B -159.9(6) no
C113B Zr1 C114B C115B 114.5(4) no
C113B Zr1 C114B C119B -122.4(6) no
C115B Zr1 C114B C113B -114.5(4) no
C115B Zr1 C114B C119B 123.1(6) no
C11 Zr1 C114B C113B 96.6(4) no
C11 Zr1 C114B C115B -148.9(3) no
C11 Zr1 C114B C119B -25.8(6) no
C12 Zr1 C114B C113B 87.7(3) no
C12 Zr1 C114B C115B -157.8(3) no
C12 Zr1 C114B C119B -34.7(5) no
C13 Zr1 C114B C113B 113.3(3) no
C13 Zr1 C114B C115B -132.2(3) no
C13 Zr1 C114B C119B -9.1(5) no
C14 Zr1 C114B C113B 141.2(3) no
C14 Zr1 C114B C115B -104.3(3) no
C14 Zr1 C114B C119B 18.8(5) no
C15 Zr1 C114B C113B 138.8(3) no
C15 Zr1 C114B C115B -106.7(3) no
C15 Zr1 C114B C119B 16.4(6) no
C125 Zr1 C114B C113B 3.6(4) no
C125 Zr1 C114B C115B 118.1(3) no
C125 Zr1 C114B C119B -118.9(5) no
O1 Zr1 C115B C111B -79.5(3) no
O1 Zr1 C115B C114B 165.7(3) no
O1 Zr1 C115B C120B 43.0(5) no
N1 Zr1 C115B C111B -4.1(3) no
N1 Zr1 C115B C114B -118.9(3) no
N1 Zr1 C115B C120B 118.4(5) no
C111B Zr1 C115B C114B -114.8(4) no
C111B Zr1 C115B C120B 122.5(6) no
C112B Zr1 C115B C111B 37.3(3) no
C112B Zr1 C115B C114B -77.5(3) no
C112B Zr1 C115B C120B 159.8(5) no
C113B Zr1 C115B C111B 77.7(3) no
C113B Zr1 C115B C114B -37.0(3) no
C113B Zr1 C115B C120B -159.7(5) no
C114B Zr1 C115B C111B 114.8(4) no
C114B Zr1 C115B C120B -122.7(6) no
C11 Zr1 C115B C111B 179.4(4) no
C11 Zr1 C115B C114B 64.7(5) no
C11 Zr1 C115B C120B -58.1(7) no
C12 Zr1 C115B C111B 143.8(3) no
C12 Zr1 C115B C114B 29.1(4) no
C12 Zr1 C115B C120B -93.7(5) no
C13 Zr1 C115B C111B 164.1(3) no
C13 Zr1 C115B C114B 49.3(3) no
C13 Zr1 C115B C120B -73.4(5) no
C14 Zr1 C115B C111B -163.4(3) no
C14 Zr1 C115B C114B 81.8(3) no
C14 Zr1 C115B C120B -40.9(5) no
C15 Zr1 C115B C111B -144.0(3) no
C15 Zr1 C115B C114B 101.3(4) no
C15 Zr1 C115B C120B -21.5(6) no
C125 Zr1 C115B C111B 35.3(4) no
C125 Zr1 C115B C114B -79.5(4) no
C125 Zr1 C115B C120B 157.8(5) no
O1 Zr1 C11 C12 -152.9(3) no
O1 Zr1 C11 C15 -37.5(4) no
O1 Zr1 C11 C16 84.3(5) no
N1 Zr1 C11 C12 126.6(4) no
N1 Zr1 C11 C15 -118.0(4) no
N1 Zr1 C11 C16 3.8(5) no
C112B Zr1 C11 C12 66.0(5) no
C112B Zr1 C11 C15 -178.6(3) no
C112B Zr1 C11 C16 -56.8(7) no
C113B Zr1 C11 C12 25.1(4) no
C113B Zr1 C11 C15 140.5(3) no
C113B Zr1 C11 C16 -97.8(6) no
C114B Zr1 C11 C12 -16.5(5) no
C114B Zr1 C11 C15 98.9(4) no
C114B Zr1 C11 C16 -139.3(5) no
C115B Zr1 C11 C12 -56.4(6) no
C115B Zr1 C11 C15 59.0(6) no
C115B Zr1 C11 C16 -179.2(5) no
C12 Zr1 C11 C15 115.4(5) no
C12 Zr1 C11 C16 -122.8(7) no
C13 Zr1 C11 C12 -37.6(4) no
C13 Zr1 C11 C15 77.8(4) no
C13 Zr1 C11 C16 -160.4(6) no
C14 Zr1 C11 C12 -77.5(4) no
C14 Zr1 C11 C15 37.9(3) no
C14 Zr1 C11 C16 159.7(6) no
C15 Zr1 C11 C12 -115.4(5) no
C15 Zr1 C11 C16 121.8(7) no
C125 Zr1 C11 C12 94.1(4) no
C125 Zr1 C11 C15 -150.6(4) no
C125 Zr1 C11 C16 -28.8(5) no
O1 Zr1 C12 C11 35.5(4) no
O1 Zr1 C12 C13 -78.1(4) no
O1 Zr1 C12 C17 158.9(5) no
N1 Zr1 C12 C11 -54.3(4) no
N1 Zr1 C12 C13 -167.9(3) no
N1 Zr1 C12 C17 69.1(6) no
C111B Zr1 C12 C11 -168.5(3) no
C111B Zr1 C12 C13 77.9(5) no
C111B Zr1 C12 C17 -45.1(7) no
C112B Zr1 C12 C11 -140.7(3) no
C112B Zr1 C12 C13 105.7(4) no
C112B Zr1 C12 C17 -17.3(6) no
C113B Zr1 C12 C11 -160.6(4) no
C113B Zr1 C12 C13 85.8(4) no
C113B Zr1 C12 C17 -37.2(6) no
C114B Zr1 C12 C11 167.9(3) no
C114B Zr1 C12 C13 54.3(4) no
C114B Zr1 C12 C17 -68.8(6) no
C115B Zr1 C12 C11 153.1(3) no
C115B Zr1 C12 C13 39.5(4) no
C115B Zr1 C12 C17 -83.6(6) no
C11 Zr1 C12 C13 -113.6(5) no
C11 Zr1 C12 C17 123.4(7) no
C13 Zr1 C12 C11 113.6(5) no
C13 Zr1 C12 C17 -123.0(7) no
C14 Zr1 C12 C11 77.2(4) no
C14 Zr1 C12 C13 -36.4(3) no
C14 Zr1 C12 C17 -159.4(6) no
C15 Zr1 C12 C11 36.0(3) no
C15 Zr1 C12 C13 -77.6(4) no
C15 Zr1 C12 C17 159.4(6) no
C125 Zr1 C12 C11 -78.5(4) no
C125 Zr1 C12 C13 167.9(4) no
C125 Zr1 C12 C17 44.9(5) no
O1 Zr1 C13 C12 122.4(3) no
O1 Zr1 C13 C14 6.9(4) no
O1 Zr1 C13 C18 -116.1(8) no
N1 Zr1 C13 C12 16.2(5) no
N1 Zr1 C13 C14 -99.2(4) no
N1 Zr1 C13 C18 137.8(8) no
C111B Zr1 C13 C12 -139.0(3) no
C111B Zr1 C13 C14 105.6(4) no
C111B Zr1 C13 C18 -17.4(10) no
C112B Zr1 C13 C12 -98.4(3) no
C112B Zr1 C13 C14 146.2(3) no
C112B Zr1 C13 C18 23.2(10) no
C113B Zr1 C13 C12 -98.6(3) no
C113B Zr1 C13 C14 146.0(4) no
C113B Zr1 C13 C18 23.0(9) no
C114B Zr1 C13 C12 -127.1(4) no
C114B Zr1 C13 C14 117.5(4) no
C114B Zr1 C13 C18 -5.5(9) no
C115B Zr1 C13 C12 -150.1(3) no
C115B Zr1 C13 C14 94.4(4) no
C115B Zr1 C13 C18 -28.6(9) no
C11 Zr1 C13 C12 37.8(3) no
C11 Zr1 C13 C14 -77.7(4) no
C11 Zr1 C13 C18 159.3(10) no
C12 Zr1 C13 C14 -115.4(5) no
C12 Zr1 C13 C18 121.6(10) no
C14 Zr1 C13 C12 115.4(5) no
C14 Zr1 C13 C18 -123.0(10) no
C15 Zr1 C13 C12 77.2(4) no
C15 Zr1 C13 C14 -38.2(3) no
C15 Zr1 C13 C18 -161.2(10) no
C125 Zr1 C13 C12 -12.8(4) no
C125 Zr1 C13 C14 -128.2(4) no
C125 Zr1 C13 C18 108.8(9) no
O1 Zr1 C14 C13 -173.8(4) no
O1 Zr1 C14 C15 72.4(3) no
O1 Zr1 C14 C19 -53.0(6) no
N1 Zr1 C14 C13 109.2(4) no
N1 Zr1 C14 C15 -4.6(4) no
N1 Zr1 C14 C19 -129.9(6) no
C111B Zr1 C14 C13 -105.3(4) no
C111B Zr1 C14 C15 141.0(3) no
C111B Zr1 C14 C19 15.6(7) no
C112B Zr1 C14 C13 -60.8(5) no
C112B Zr1 C14 C15 -174.5(3) no
C112B Zr1 C14 C19 60.1(7) no
C113B Zr1 C14 C13 -40.6(4) no
C113B Zr1 C14 C15 -154.4(3) no
C113B Zr1 C14 C19 80.3(6) no
C114B Zr1 C14 C13 -62.8(4) no
C114B Zr1 C14 C15 -176.6(3) no
C114B Zr1 C14 C19 58.1(6) no
C115B Zr1 C14 C13 -93.7(4) no
C115B Zr1 C14 C15 152.6(3) no
C115B Zr1 C14 C19 27.2(6) no
C11 Zr1 C14 C13 77.5(4) no
C11 Zr1 C14 C15 -36.2(3) no
C11 Zr1 C14 C19 -161.6(7) no
C12 Zr1 C14 C13 36.9(4) no
C12 Zr1 C14 C15 -76.9(4) no
C12 Zr1 C14 C19 157.7(7) no
C13 Zr1 C14 C15 -113.7(5) no
C13 Zr1 C14 C19 120.9(7) no
C15 Zr1 C14 C13 113.7(5) no
C15 Zr1 C14 C19 -125.4(7) no
C125 Zr1 C14 C13 67.2(4) no
C125 Zr1 C14 C15 -46.5(4) no
C125 Zr1 C14 C19 -171.9(5) no
O1 Zr1 C15 C11 142.4(4) no
O1 Zr1 C15 C14 -103.0(3) no
O1 Zr1 C15 C110 18.3(5) no
N1 Zr1 C15 C11 61.9(4) no
N1 Zr1 C15 C14 176.5(3) no
N1 Zr1 C15 C110 -62.3(5) no
C111B Zr1 C15 C11 168.4(3) no
C111B Zr1 C15 C14 -77.0(5) no
C111B Zr1 C15 C110 44.2(7) no
C113B Zr1 C15 C11 -69.7(5) no
C113B Zr1 C15 C14 44.9(5) no
C113B Zr1 C15 C110 166.1(5) no
C114B Zr1 C15 C11 -110.1(4) no
C114B Zr1 C15 C14 4.5(4) no
C114B Zr1 C15 C110 125.7(5) no
C115B Zr1 C15 C11 -151.5(3) no
C115B Zr1 C15 C14 -36.9(4) no
C115B Zr1 C15 C110 84.3(6) no
C11 Zr1 C15 C14 114.6(5) no
C11 Zr1 C15 C110 -124.2(7) no
C12 Zr1 C15 C11 -37.2(3) no
C12 Zr1 C15 C14 77.4(4) no
C12 Zr1 C15 C110 -161.4(6) no
C13 Zr1 C15 C11 -77.7(4) no
C13 Zr1 C15 C14 37.0(4) no
C13 Zr1 C15 C110 158.2(6) no
C14 Zr1 C15 C11 -114.6(5) no
C14 Zr1 C15 C110 121.2(7) no
C125 Zr1 C15 C11 29.1(4) no
C125 Zr1 C15 C14 143.7(4) no
C125 Zr1 C15 C110 -95.1(5) no
O1 Zr1 C125 N1 2.3(4) no
O1 Zr1 C125 C126 179.2(11) no
N1 Zr1 C125 C126 176.9(14) no
C111B Zr1 C125 N1 -77.9(3) no
C111B Zr1 C125 C126 99.1(12) no
C112B Zr1 C125 N1 -97.0(3) no
C112B Zr1 C125 C126 80.0(12) no
C113B Zr1 C125 N1 -127.4(3) no
C113B Zr1 C125 C126 49.6(12) no
C114B Zr1 C125 N1 -129.2(3) no
C114B Zr1 C125 C126 47.7(12) no
C115B Zr1 C125 N1 -95.4(3) no
C115B Zr1 C125 C126 81.6(12) no
C11 Zr1 C125 N1 99.1(3) no
C11 Zr1 C125 C126 -83.9(12) no
C12 Zr1 C125 N1 131.8(3) no
C12 Zr1 C125 C126 -51.3(12) no
C13 Zr1 C125 N1 138.6(3) no
C13 Zr1 C125 C126 -44.5(12) no
C14 Zr1 C125 N1 107.6(3) no
C14 Zr1 C125 C126 -75.5(12) no
C15 Zr1 C125 N1 84.1(3) no
C15 Zr1 C125 C126 -99.0(12) no
Zr1 O1 C121 C122 -156.4(3) no
C124 O1 C121 C122 24.0(5) no
Zr1 O1 C124 C123 -178.5(3) no
C121 O1 C124 C123 1.1(5) no
Zr1 N1 C125 C126 -178.6(6) no
C127 N1 C125 Zr1 177.2(5) no
C127 N1 C125 C126 -1.4(9) no
C125 N1 C127 C128 96.8(7) no
Zr1 C111B C112B C113B -68.2(4) no
Zr1 C111B C112B C117B 110.1(7) no
C115B C111B C112B Zr1 68.2(4) no
C115B C111B C112B C113B 0.0(6) no
C115B C111B C112B C117B 178.3(7) no
C116B C111B C112B Zr1 -111.8(6) no
C116B C111B C112B C113B -180.0(6) no
C116B C111B C112B C117B -1.8(11) no
Zr1 C111B C115B C114B 66.7(3) no
Zr1 C111B C115B C120B -115.0(6) no
C112B C111B C115B Zr1 -66.8(4) no
C112B C111B C115B C114B 0.0(6) no
C112B C111B C115B C120B 178.2(6) no
C116B C111B C115B Zr1 113.3(6) no
C116B C111B C115B C114B 180.0(6) no
C116B C111B C115B C120B -1.8(9) no
Zr1 C112B C113B C114B -68.6(4) no
Zr1 C112B C113B C118B 109.6(7) no
C111B C112B C113B Zr1 68.6(4) no
C111B C112B C113B C114B 0.0(7) no
C111B C112B C113B C118B 178.2(6) no
C117B C112B C113B Zr1 -109.6(7) no
C117B C112B C113B C114B -178.2(7) no
C117B C112B C113B C118B 0.0(11) no
Zr1 C113B C114B C115B -67.5(4) no
Zr1 C113B C114B C119B 114.2(7) no
C112B C113B C114B Zr1 67.5(4) no
C112B C113B C114B C115B 0.0(6) no
C112B C113B C114B C119B -178.3(7) no
C118B C113B C114B Zr1 -110.7(6) no
C118B C113B C114B C115B -178.3(6) no
C118B C113B C114B C119B 3.5(11) no
Zr1 C114B C115B C111B -66.3(3) no
Zr1 C114B C115B C120B 115.4(6) no
C113B C114B C115B Zr1 66.4(4) no
C113B C114B C115B C111B 0.0(6) no
C113B C114B C115B C120B -178.2(6) no
C119B C114B C115B Zr1 -115.4(7) no
C119B C114B C115B C111B 178.3(7) no
C119B C114B C115B C120B 0.0(10) no
Zr1 C11 C12 C13 68.2(4) no
Zr1 C11 C12 C17 -123.3(6) no
C15 C11 C12 Zr1 -66.0(4) no
C15 C11 C12 C13 2.2(6) no
C15 C11 C12 C17 170.7(6) no
C16 C11 C12 Zr1 120.9(6) no
C16 C11 C12 C13 -170.9(6) no
C16 C11 C12 C17 -2.4(10) no
Zr1 C11 C15 C14 -65.9(4) no
Zr1 C11 C15 C110 121.3(6) no
C12 C11 C15 Zr1 65.5(4) no
C12 C11 C15 C14 -0.4(6) no
C12 C11 C15 C110 -173.2(6) no
C16 C11 C15 Zr1 -121.3(6) no
C16 C11 C15 C14 172.9(6) no
C16 C11 C15 C110 0.1(10) no
Zr1 C12 C13 C14 65.0(4) no
Zr1 C12 C13 C18 -132.2(6) no
C11 C12 C13 Zr1 -68.2(4) no
C11 C12 C13 C14 -3.2(6) no
C11 C12 C13 C18 159.7(6) no
C17 C12 C13 Zr1 123.3(6) no
C17 C12 C13 C14 -171.7(6) no
C17 C12 C13 C18 -8.9(10) no
Zr1 C13 C14 C15 68.3(4) no
Zr1 C13 C14 C19 -126.9(6) no
C12 C13 C14 Zr1 -65.4(4) no
C12 C13 C14 C15 3.0(6) no
C12 C13 C14 C19 167.8(6) no
C18 C13 C14 Zr1 132.1(6) no
C18 C13 C14 C15 -159.6(6) no
C18 C13 C14 C19 5.3(9) no
Zr1 C14 C15 C11 67.4(4) no
Zr1 C14 C15 C110 -119.7(6) no
C13 C14 C15 Zr1 -69.0(4) no
C13 C14 C15 C11 -1.6(6) no
C13 C14 C15 C110 171.3(6) no
C19 C14 C15 Zr1 127.0(6) no
C19 C14 C15 C11 -165.7(6) no
C19 C14 C15 C110 7.3(10) no
O1 C121 C122 C123 -38.8(5) no
C121 C122 C123 C124 38.0(5) no
C122 C123 C124 O1 -25.3(5) no
C26 C21 C22 F22 -178.4(4) no
C26 C21 C22 C23 1.7(8) no
B2 C21 C22 F22 -2.7(7) no
B2 C21 C22 C23 177.4(5) no
C22 C21 C26 F26 177.4(5) no
C22 C21 C26 C25 -3.1(8) no
B2 C21 C26 F26 2.2(8) no
B2 C21 C26 C25 -178.3(5) no
C22 C21 B2 C27 170.3(5) no
C22 C21 B2 C213 -67.5(6) no
C22 C21 B2 C219 54.2(6) no
C26 C21 B2 C27 -14.7(7) no
C26 C21 B2 C213 107.4(6) no
C26 C21 B2 C219 -130.9(6) no
F22 C22 C23 F23 0.5(7) no
F22 C22 C23 C24 -179.7(5) no
C21 C22 C23 F23 -179.6(5) no
C21 C22 C23 C24 0.2(9) no
F23 C23 C24 F24 -1.6(8) no
F23 C23 C24 C25 178.8(5) no
C22 C23 C24 F24 178.6(5) no
C22 C23 C24 C25 -1.1(8) no
F24 C24 C25 F25 -0.6(9) no
F24 C24 C25 C26 -179.8(5) no
C23 C24 C25 F25 179.0(5) no
C23 C24 C25 C26 -0.2(9) no
F25 C25 C26 F26 2.8(8) no
F25 C25 C26 C21 -176.7(5) no
C24 C25 C26 F26 -178.0(5) no
C24 C25 C26 C21 2.5(9) no
C212 C27 C28 F28 179.1(4) no
C212 C27 C28 C29 -2.1(7) no
B2 C27 C28 F28 5.8(6) no
B2 C27 C28 C29 -175.4(5) no
C28 C27 B2 C21 -55.7(6) no
C28 C27 B2 C213 -170.9(4) no
C28 C27 B2 C219 67.4(5) no
C212 C27 B2 C21 132.0(5) no
C212 C27 B2 C213 16.8(7) no
C212 C27 B2 C219 -105.0(6) no
C28 C27 C212 C211 1.9(8) no
C28 C27 C212 F212 -177.6(5) no
B2 C27 C212 F212 -4.8(8) no
B2 C27 C212 C211 174.6(5) no
F28 C28 C29 F29 1.0(7) no
C27 C28 C29 C210 1.8(8) no
F28 C28 C29 C210 -179.4(5) no
C27 C28 C29 F29 -177.9(5) no
C28 C29 C210 F210 -179.5(5) no
F29 C29 C210 C211 178.7(5) no
C28 C29 C210 C211 -1.1(9) no
F29 C29 C210 F210 0.2(9) no
F210 C210 C211 F211 -2.4(9) no
F210 C210 C211 C212 179.3(5) no
C29 C210 C211 F211 179.2(5) no
C29 C210 C211 C212 0.9(9) no
F211 C211 C212 C27 -179.7(5) no
C210 C211 C212 F212 178.1(5) no
C210 C211 C212 C27 -1.4(9) no
F211 C211 C212 F212 -0.2(8) no
C218 C213 C214 F214 -177.5(4) no
C218 C213 C214 C215 4.0(7) no
B2 C213 C214 F214 -1.4(7) no
B2 C213 C214 C215 -179.9(5) no
C214 C213 C218 F218 177.2(4) no
C214 C213 C218 C217 -2.2(7) no
B2 C213 C218 F218 1.4(7) no
B2 C213 C218 C217 -177.9(5) no
C214 C213 B2 C21 -70.0(5) no
C214 C213 B2 C27 52.0(6) no
C214 C213 B2 C219 167.5(4) no
C218 C213 B2 C21 105.6(5) no
C218 C213 B2 C27 -132.4(5) no
C218 C213 B2 C219 -16.9(6) no
F214 C214 C215 F215 -2.2(7) no
F214 C214 C215 C216 179.2(5) no
C213 C214 C215 F215 176.4(5) no
C213 C214 C215 C216 -2.3(8) no
F215 C215 C216 F216 0.6(8) no
F215 C215 C216 C217 179.8(5) no
C214 C215 C216 F216 179.3(5) no
C214 C215 C216 C217 -1.6(8) no
F216 C216 C217 F217 3.1(8) no
F216 C216 C217 C218 -177.6(5) no
C215 C216 C217 F217 -176.1(5) no
C215 C216 C217 C218 3.3(8) no
F217 C217 C218 F218 -1.4(7) no
F217 C217 C218 C213 178.0(4) no
C216 C217 C218 F218 179.3(5) no
C216 C217 C218 C213 -1.4(8) no
C224 C219 C220 F220 179.8(4) no
C224 C219 C220 C221 -0.6(8) no
B2 C219 C220 F220 4.7(7) no
B2 C219 C220 C221 -175.7(5) no
C220 C219 C224 F224 -177.5(4) no
C220 C219 C224 C223 1.0(7) no
B2 C219 C224 F224 -3.0(8) no
B2 C219 C224 C223 175.6(5) no
C220 C219 B2 C21 -170.7(4) no
C220 C219 B2 C27 66.8(5) no
C220 C219 B2 C213 -55.5(6) no
C224 C219 B2 C21 15.1(7) no
C224 C219 B2 C27 -107.5(5) no
C224 C219 B2 C213 130.3(5) no
F220 C220 C221 F221 -1.6(8) no
F220 C220 C221 C222 179.4(5) no
C219 C220 C221 F221 178.8(5) no
C219 C220 C221 C222 -0.2(9) no
F221 C221 C222 F222 1.2(8) no
F221 C221 C222 C223 -178.4(5) no
C220 C221 C222 F222 -179.8(5) no
C220 C221 C222 C223 0.6(8) no
F222 C222 C223 F223 -1.5(8) no
F222 C222 C223 C224 -179.8(5) no
C221 C222 C223 F223 178.1(5) no
C221 C222 C223 C224 -0.2(8) no
F223 C223 C224 F224 -0.4(7) no
F223 C223 C224 C219 -179.0(5) no
C222 C223 C224 F224 177.9(5) no
C222 C223 C224 C219 -0.7(8) no
